data_4322190
loop_
_publ_author_name
'Justin K. Brask'
'Tristram Chivers'
'Masood Parvez'
'Glenn P. A. Yap'

_publ_section_title
;
 Assembly of a Heterobimetallic Diazasulfate Cluster via an Li4O4 Ladder
;
_journal_name_full 'Inorganic Chemistry'
_journal_page_first 3594
_journal_page_last 3595
_journal_paper_doi 10.1021/ic9903578
_journal_volume 38
_journal_year 1999
_chemical_formula_sum 'C42 H90 Li4 Mg N6 O10.5 S3'
_chemical_formula_weight 995.45
_chemical_name_systematic
;
 ?
;
_space_group_IT_number 2
_symmetry_cell_setting triclinic
_symmetry_space_group_name_Hall '-P 1'
_symmetry_space_group_name_H-M 'P -1'
_atom_sites_solution_hydrogens geom
_atom_sites_solution_primary direct
_atom_sites_solution_secondary difmap
_audit_creation_method SHELXL-97
_cell_angle_alpha 107.75(5)
_cell_angle_beta 112.96(5)
_cell_angle_gamma 90.06(4)
_cell_formula_units_Z 2
_cell_length_a 13.944(8)
_cell_length_b 17.369(7)
_cell_length_c 13.641(8)
_cell_measurement_temperature 293(2)
_cell_volume 2870(3)
_computing_structure_refinement 'SHELXL-97 (Sheldrick, 1997)'
_computing_structure_solution 'SHELXS-97 (Sheldrick, 1990)'
_diffrn_ambient_temperature 293(2)
_diffrn_measured_fraction_theta_full 0.997
_diffrn_measured_fraction_theta_max 0.997
_diffrn_radiation_monochromator graphite
_diffrn_radiation_source 'fine-focus sealed tube'
_diffrn_radiation_type MoK\a
_diffrn_radiation_wavelength 0.71069
_diffrn_reflns_av_R_equivalents 0.1271
_diffrn_reflns_av_sigmaI/netI 0.5333
_diffrn_reflns_limit_h_max 16
_diffrn_reflns_limit_h_min 0
_diffrn_reflns_limit_k_max 20
_diffrn_reflns_limit_k_min -20
_diffrn_reflns_limit_l_max 14
_diffrn_reflns_limit_l_min -16
_diffrn_reflns_number 10596
_diffrn_reflns_theta_full 25.05
_diffrn_reflns_theta_max 25.05
_diffrn_reflns_theta_min 2.51
_exptl_absorpt_coefficient_mu 0.193
_exptl_crystal_density_diffrn 1.152
_exptl_crystal_density_method 'not measured'
_exptl_crystal_F_000 1080
_refine_diff_density_max 0.429
_refine_diff_density_min -0.696
_refine_diff_density_rms 0.075
_refine_ls_extinction_method none
_refine_ls_goodness_of_fit_ref 0.937
_refine_ls_hydrogen_treatment mixed
_refine_ls_matrix_type full
_refine_ls_number_parameters 572
_refine_ls_number_reflns 10144
_refine_ls_number_restraints 43
_refine_ls_restrained_S_all 1.183
_refine_ls_R_factor_all 0.3878
_refine_ls_R_factor_gt 0.0746
_refine_ls_shift/su_max 0.102
_refine_ls_shift/su_mean 0.034
_refine_ls_structure_factor_coef Fsqd
_refine_ls_weighting_details 'w=1/[\s^2^(Fo^2^)+(0.0920P)^2^+0.0000P] where P=(Fo^2^+2Fc^2^)/3'
_refine_ls_weighting_scheme calc
_refine_ls_wR_factor_gt 0.1714
_refine_ls_wR_factor_ref 0.2867
_reflns_number_gt 2163
_reflns_number_total 10144
_reflns_threshold_expression >2sigma(I)
_cod_data_source_file ic9903578_2.cif
_cod_data_source_block Justin-12(5)
_cod_depositor_comments
;
The following automatic conversions were performed:

'_refine_ls_weighting_scheme' value 'calc
w=1/[\s^2^(Fo^2^)+(0.0920P)^2^+0.0000P] where P=(Fo^2^+2Fc^2^)/3' was
changed to 'calc'. New tag '_refine_ls_weighting_details' was
created. The value of the new tag was set to
'w=1/[\s^2^(Fo^2^)+(0.0920P)^2^+0.0000P] where P=(Fo^2^+2Fc^2^)/3'.

Automatic conversion script
Id: cif_fix_values 3143 2015-03-26 13:38:13Z robertas 
;
_cod_original_formula_sum 'C42 H90 Li4 Mg N6 O10.50 S3'
_cod_database_code 4322190

loop_
_symmetry_equiv_pos_as_xyz
'x, y, z'
'-x, -y, -z'

loop_
_atom_site_label
_atom_site_type_symbol
_atom_site_fract_x
_atom_site_fract_y
_atom_site_fract_z
_atom_site_U_iso_or_equiv
_atom_site_adp_type
_atom_site_occupancy
_atom_site_calc_flag
_atom_site_refinement_flags
_atom_site_disorder_assembly
_atom_site_disorder_group
S1 S 0.5774(3) 0.33684(19) 0.2720(3) 0.0348(9) Uani 1 d . . .
S2 S 0.2533(3) 0.1884(2) -0.0138(3) 0.0370(9) Uani 1 d . . .
S3 S 0.2990(3) 0.4181(2) 0.3662(3) 0.0386(10) Uani 1 d . . .
Mg1 Mg 0.3164(3) 0.3126(2) 0.1831(3) 0.0384(12) Uani 1 d . . .
O1 O 0.5945(6) 0.3626(5) 0.3922(6) 0.034(2) Uani 1 d . . .
O2 O 0.4625(6) 0.3292(5) 0.1994(6) 0.037(2) Uani 1 d . . .
O3 O 0.2435(6) 0.2768(4) 0.0094(6) 0.038(2) Uani 1 d . . .
O4 O 0.1516(6) 0.1394(5) -0.0981(6) 0.050(3) Uani 1 d . . .
O5 O 0.3908(6) 0.4832(4) 0.4431(6) 0.037(2) Uani 1 d . . .
O6 O 0.3412(6) 0.3391(5) 0.3516(6) 0.039(2) Uani 1 d . . .
Li1 Li 0.5108(19) 0.4089(13) 0.4715(17) 0.051(7) Uani 1 d . . .
Li2 Li 0.6783(19) 0.4703(14) 0.4399(17) 0.057(7) Uani 1 d . . .
Li3 Li 0.4587(17) 0.2108(12) 0.1109(17) 0.046(6) Uani 1 d . . .
Li4 Li 0.0140(18) 0.1414(13) -0.198(2) 0.056(7) Uani 1 d . . .
N1 N 0.6422(8) 0.4106(5) 0.2710(8) 0.040(3) Uani 1 d . . .
N2 N 0.5970(7) 0.2485(5) 0.2235(8) 0.034(3) Uani 1 d . . .
N3 N 0.2880(8) 0.1855(6) 0.1102(7) 0.036(3) Uani 1 d . . .
N4 N 0.3452(7) 0.1631(5) -0.0467(7) 0.035(3) Uani 1 d . . .
N5 N 0.2545(8) 0.4152(6) 0.2403(7) 0.042(3) Uani 1 d . . .
N6 N 0.2274(8) 0.4318(6) 0.4301(8) 0.043(3) Uani 1 d . . .
C1 C 0.6438(11) 0.4200(8) 0.1687(10) 0.044(4) Uani 1 d . . .
C2 C 0.6843(16) 0.3531(10) 0.1072(14) 0.111(7) Uani 1 d . . .
H2A H 0.7562 0.3517 0.1539 0.102(8) Uiso 1 calc R . .
H2B H 0.6805 0.3617 0.0395 0.102(8) Uiso 1 calc R . .
H2C H 0.6429 0.3023 0.0879 0.102(8) Uiso 1 calc R . .
C3 C 0.5326(16) 0.4211(11) 0.0842(14) 0.115(7) Uani 1 d . . .
H3A H 0.4915 0.3688 0.0582 0.102(8) Uiso 1 calc R . .
H3B H 0.5364 0.4326 0.0212 0.102(8) Uiso 1 calc R . .
H3C H 0.5002 0.4625 0.1203 0.102(8) Uiso 1 calc R . .
C4 C 0.7030(18) 0.4995(11) 0.2017(14) 0.145(10) Uani 1 d . . .
H4A H 0.6900 0.5376 0.2614 0.102(8) Uiso 1 calc R . .
H4B H 0.6814 0.5184 0.1380 0.102(8) Uiso 1 calc R . .
H4C H 0.7767 0.4950 0.2274 0.102(8) Uiso 1 calc R . .
C5 C 0.6921(11) 0.2145(8) 0.2774(11) 0.048(4) Uani 1 d . . .
C6 C 0.6786(12) 0.1781(8) 0.3604(12) 0.067(5) Uani 1 d . . .
H6A H 0.6730 0.2207 0.4214 0.102(8) Uiso 1 calc R . .
H6B H 0.7383 0.1514 0.3897 0.102(8) Uiso 1 calc R . .
H6C H 0.6159 0.1391 0.3225 0.102(8) Uiso 1 calc R . .
C7 C 0.7961(10) 0.2762(9) 0.3429(12) 0.069(5) Uani 1 d . . .
H7A H 0.8053 0.3022 0.2938 0.102(8) Uiso 1 calc R . .
H7B H 0.8546 0.2474 0.3682 0.102(8) Uiso 1 calc R . .
H7C H 0.7921 0.3166 0.4068 0.102(8) Uiso 1 calc R . .
C8 C 0.7078(12) 0.1491(9) 0.1858(11) 0.072(5) Uani 1 d . . .
H8A H 0.6428 0.1137 0.1371 0.102(8) Uiso 1 calc R . .
H8B H 0.7603 0.1181 0.2189 0.102(8) Uiso 1 calc R . .
H8C H 0.7304 0.1736 0.1428 0.102(8) Uiso 1 calc R . .
C9 C 0.2841(11) 0.1093(8) 0.1360(11) 0.046(4) Uani 1 d . . .
C10 C 0.3423(16) 0.0469(10) 0.0898(16) 0.116(7) Uani 1 d . . .
H10A H 0.3142 0.0332 0.0092 0.102(8) Uiso 1 calc R . .
H10B H 0.3349 -0.0011 0.1085 0.102(8) Uiso 1 calc R . .
H10C H 0.4154 0.0685 0.1217 0.102(8) Uiso 1 calc R . .
C11 C 0.3358(15) 0.1334(9) 0.2630(12) 0.105(7) Uani 1 d . . .
H11A H 0.4057 0.1608 0.2903 0.102(8) Uiso 1 calc R . .
H11B H 0.3392 0.0854 0.2846 0.102(8) Uiso 1 calc R . .
H11C H 0.2955 0.1693 0.2950 0.102(8) Uiso 1 calc R . .
C12 C 0.1772(14) 0.0702(12) 0.0964(19) 0.149(10) Uani 1 d . . .
H12A H 0.1314 0.1112 0.1005 0.102(8) Uiso 1 calc R . .
H12B H 0.1755 0.0389 0.1429 0.102(8) Uiso 1 calc R . .
H12C H 0.1541 0.0348 0.0197 0.102(8) Uiso 1 calc R . .
C13 C 0.3410(11) 0.1507(8) -0.1607(10) 0.051(4) Uani 1 d . . .
C14 C 0.4551(11) 0.1510(10) -0.1456(13) 0.089(6) Uani 1 d . . .
H14A H 0.4945 0.2031 -0.0945 0.102(8) Uiso 1 calc R . .
H14B H 0.4584 0.1412 -0.2173 0.102(8) Uiso 1 calc R . .
H14C H 0.4843 0.1089 -0.1154 0.102(8) Uiso 1 calc R . .
C15 C 0.2747(12) 0.0698(8) -0.2446(11) 0.071(5) Uani 1 d . . .
H15A H 0.2993 0.0265 -0.2154 0.102(8) Uiso 1 calc R . .
H15B H 0.2806 0.0597 -0.3151 0.102(8) Uiso 1 calc R . .
H15C H 0.2025 0.0724 -0.2562 0.102(8) Uiso 1 calc R . .
C16 C 0.2941(13) 0.2178(8) -0.2084(11) 0.075(5) Uani 1 d . . .
H16A H 0.2242 0.2205 -0.2118 0.102(8) Uiso 1 calc R . .
H16B H 0.2918 0.2058 -0.2828 0.102(8) Uiso 1 calc R . .
H16C H 0.3369 0.2693 -0.1604 0.102(8) Uiso 1 calc R . .
C17 C 0.1989(11) 0.4793(8) 0.1979(12) 0.056(4) Uani 1 d . . .
C18 C 0.2166(12) 0.5628(9) 0.2903(11) 0.077(5) Uani 1 d . . .
H18A H 0.1906 0.5565 0.3434 0.102(8) Uiso 1 calc R . .
H18B H 0.1798 0.6009 0.2561 0.102(8) Uiso 1 calc R . .
H18C H 0.2904 0.5828 0.3287 0.102(8) Uiso 1 calc R . .
C19 C 0.0814(11) 0.4516(9) 0.1357(13) 0.082(6) Uani 1 d . . .
H19A H 0.0687 0.3968 0.0845 0.102(8) Uiso 1 calc R . .
H19B H 0.0493 0.4871 0.0940 0.102(8) Uiso 1 calc R . .
H19C H 0.0519 0.4532 0.1891 0.102(8) Uiso 1 calc R . .
C20 C 0.2419(14) 0.4905(9) 0.1151(13) 0.089(6) Uani 1 d . . .
H20A H 0.3138 0.5157 0.1557 0.102(8) Uiso 1 calc R . .
H20B H 0.2009 0.5247 0.0757 0.102(8) Uiso 1 calc R . .
H20C H 0.2379 0.4383 0.0617 0.102(8) Uiso 1 calc R . .
C21 C 0.1412(11) 0.3709(9) 0.4079(11) 0.057(4) Uani 1 d . . .
C22 C 0.0877(11) 0.3108(8) 0.2856(11) 0.075(5) Uani 1 d . . .
H22A H 0.1368 0.2759 0.2694 0.102(8) Uiso 1 calc R . .
H22B H 0.0655 0.3409 0.2340 0.102(8) Uiso 1 calc R . .
H22C H 0.0278 0.2782 0.2777 0.102(8) Uiso 1 calc R . .
C23 C 0.0610(11) 0.4205(10) 0.4347(14) 0.092(6) Uani 1 d . . .
H23A H 0.0068 0.3853 0.4330 0.102(8) Uiso 1 calc R . .
H23B H 0.0305 0.4472 0.3797 0.102(8) Uiso 1 calc R . .
H23C H 0.0943 0.4608 0.5084 0.102(8) Uiso 1 calc R . .
C24 C 0.1831(13) 0.3216(9) 0.4899(12) 0.085(5) Uani 1 d . . .
H24A H 0.2327 0.2886 0.4711 0.102(8) Uiso 1 calc R . .
H24B H 0.1255 0.2871 0.4833 0.102(8) Uiso 1 calc R . .
H24C H 0.2170 0.3585 0.5659 0.102(8) Uiso 1 calc R . .
O7 O 0.5211(7) 0.3586(5) 0.5827(7) 0.050(2) Uani 1 d D . .
C25 C 0.509(3) 0.2732(9) 0.562(2) 0.062(6) Uiso 0.59(4) d PD A 1
H25A H 0.4550 0.2458 0.4869 0.105(11) Uiso 0.59(4) calc PR A 1
H25B H 0.5748 0.2524 0.5650 0.105(11) Uiso 0.59(4) calc PR A 1
C26 C 0.482(4) 0.2576(17) 0.644(3) 0.081(8) Uiso 0.59(4) d PD A 1
H26A H 0.5307 0.2257 0.6819 0.105(11) Uiso 0.59(4) calc PR A 1
H26B H 0.4115 0.2277 0.6091 0.105(11) Uiso 0.59(4) calc PR A 1
C27 C 0.486(3) 0.3350(18) 0.722(3) 0.084(8) Uiso 0.59(4) d PD A 1
H27A H 0.5526 0.3495 0.7880 0.105(11) Uiso 0.59(4) calc PR A 1
H27B H 0.4292 0.3352 0.7463 0.105(11) Uiso 0.59(4) calc PR A 1
C28 C 0.475(4) 0.390(2) 0.660(3) 0.065(7) Uiso 0.59(4) d PD A 1
H28A H 0.4018 0.3937 0.6202 0.105(11) Uiso 0.59(4) calc PR A 1
H28B H 0.5110 0.4439 0.7107 0.105(11) Uiso 0.59(4) calc PR A 1
C25' C 0.555(4) 0.2813(16) 0.582(3) 0.062(6) Uiso 0.41(4) d PD A 2
H25C H 0.5080 0.2381 0.5152 0.105(11) Uiso 0.41(4) calc PR A 2
H25D H 0.6257 0.2806 0.5853 0.105(11) Uiso 0.41(4) calc PR A 2
C26' C 0.552(5) 0.273(3) 0.681(4) 0.081(8) Uiso 0.41(4) d PD A 2
H26C H 0.6201 0.2634 0.7290 0.105(11) Uiso 0.41(4) calc PR A 2
H26D H 0.5007 0.2264 0.6609 0.105(11) Uiso 0.41(4) calc PR A 2
C27' C 0.523(5) 0.345(3) 0.739(4) 0.084(8) Uiso 0.41(4) d PD A 2
H27C H 0.5822 0.3730 0.8103 0.105(11) Uiso 0.41(4) calc PR A 2
H27D H 0.4650 0.3315 0.7555 0.105(11) Uiso 0.41(4) calc PR A 2
C28' C 0.494(6) 0.398(4) 0.673(4) 0.065(7) Uiso 0.41(4) d PD A 2
H28C H 0.4192 0.4017 0.6472 0.105(11) Uiso 0.41(4) calc PR A 2
H28D H 0.5330 0.4523 0.7157 0.105(11) Uiso 0.41(4) calc PR A 2
O8 O -0.0306(8) 0.0358(6) -0.3115(8) 0.085(4) Uani 1 d D . .
C29 C -0.004(3) -0.0275(13) -0.264(2) 0.095(9) Uiso 0.63(2) d PD B 1
H29A H 0.0722 -0.0264 -0.2313 0.105(11) Uiso 0.63(2) calc PR B 1
H29B H -0.0288 -0.0211 -0.2053 0.105(11) Uiso 0.63(2) calc PR B 1
C30 C -0.052(2) -0.1011(17) -0.352(2) 0.110(10) Uiso 0.63(2) d PD B 1
H30A H -0.0697 -0.1416 -0.3244 0.105(11) Uiso 0.63(2) calc PR B 1
H30B H -0.0052 -0.1223 -0.3887 0.105(11) Uiso 0.63(2) calc PR B 1
C31 C -0.143(2) -0.0817(15) -0.428(2) 0.102(9) Uiso 0.63(2) d PD B 1
H31A H -0.2040 -0.0974 -0.4177 0.105(11) Uiso 0.63(2) calc PR B 1
H31B H -0.1530 -0.1103 -0.5052 0.105(11) Uiso 0.63(2) calc PR B 1
C32 C -0.1279(16) 0.0035(15) -0.405(2) 0.096(9) Uiso 0.63(2) d PD B 1
H32A H -0.1280 0.0153 -0.4696 0.105(11) Uiso 0.63(2) calc PR B 1
H32B H -0.1844 0.0279 -0.3870 0.105(11) Uiso 0.63(2) calc PR B 1
C29' C 0.023(4) -0.029(2) -0.286(4) 0.095(9) Uiso 0.37(2) d PD B 2
H29C H 0.0984 -0.0116 -0.2512 0.105(11) Uiso 0.37(2) calc PR B 2
H29D H 0.0048 -0.0435 -0.2310 0.105(11) Uiso 0.37(2) calc PR B 2
C30' C -0.001(4) -0.099(3) -0.381(4) 0.110(10) Uiso 0.37(2) d PD B 2
H30C H -0.0261 -0.1463 -0.3708 0.105(11) Uiso 0.37(2) calc PR B 2
H30D H 0.0596 -0.1094 -0.3991 0.105(11) Uiso 0.37(2) calc PR B 2
C31' C -0.081(4) -0.077(3) -0.467(4) 0.102(9) Uiso 0.37(2) d PD B 2
H31C H -0.1482 -0.1084 -0.4873 0.105(11) Uiso 0.37(2) calc PR B 2
H31D H -0.0666 -0.0909 -0.5337 0.105(11) Uiso 0.37(2) calc PR B 2
C32' C -0.088(4) 0.007(3) -0.4298(15) 0.096(9) Uiso 0.37(2) d PD B 2
H32C H -0.0588 0.0354 -0.4650 0.105(11) Uiso 0.37(2) calc PR B 2
H32D H -0.1610 0.0160 -0.4490 0.105(11) Uiso 0.37(2) calc PR B 2
O9 O -0.0059(8) 0.2309(6) -0.2574(7) 0.068(3) Uani 1 d D . .
C33 C -0.038(4) 0.245(3) -0.361(2) 0.112(10) Uiso 0.59(9) d PD C 1
H33A H -0.1131 0.2468 -0.3931 0.105(11) Uiso 0.59(9) calc PR C 1
H33B H -0.0213 0.2021 -0.4148 0.105(11) Uiso 0.59(9) calc PR C 1
C34 C 0.019(5) 0.322(2) -0.335(4) 0.112(8) Uiso 0.59(9) d PD C 1
H34A H -0.0277 0.3564 -0.3689 0.105(11) Uiso 0.59(9) calc PR C 1
H34B H 0.0727 0.3140 -0.3651 0.105(11) Uiso 0.59(9) calc PR C 1
C35 C 0.068(3) 0.3589(19) -0.215(4) 0.075(7) Uiso 0.59(9) d PD C 1
H35A H 0.1432 0.3596 -0.1870 0.105(11) Uiso 0.59(9) calc PR C 1
H35B H 0.0523 0.4145 -0.1931 0.105(11) Uiso 0.59(9) calc PR C 1
C36 C 0.023(3) 0.3096(13) -0.174(3) 0.063(6) Uiso 0.59(9) d PD C 1
H36A H -0.0385 0.3307 -0.1642 0.105(11) Uiso 0.59(9) calc PR C 1
H36B H 0.0734 0.3076 -0.1021 0.105(11) Uiso 0.59(9) calc PR C 1
C33' C -0.015(7) 0.233(3) -0.363(3) 0.112(10) Uiso 0.41(9) d PD C 2
H33C H -0.0816 0.2015 -0.4207 0.105(11) Uiso 0.41(9) calc PR C 2
H33D H 0.0407 0.2066 -0.3799 0.105(11) Uiso 0.41(9) calc PR C 2
C34' C -0.010(7) 0.313(3) -0.369(5) 0.112(8) Uiso 0.41(9) d PD C 2
H34C H -0.0787 0.3311 -0.3896 0.105(11) Uiso 0.41(9) calc PR C 2
H34D H 0.0184 0.3158 -0.4225 0.105(11) Uiso 0.41(9) calc PR C 2
C35' C 0.059(4) 0.358(3) -0.257(6) 0.075(7) Uiso 0.41(9) d PD C 2
H35C H 0.0445 0.4133 -0.2350 0.105(11) Uiso 0.41(9) calc PR C 2
H35D H 0.1320 0.3580 -0.2467 0.105(11) Uiso 0.41(9) calc PR C 2
C36' C 0.037(5) 0.3139(13) -0.193(4) 0.063(6) Uiso 0.41(9) d PD C 2
H36C H -0.0120 0.3406 -0.1641 0.105(11) Uiso 0.41(9) calc PR C 2
H36D H 0.1016 0.3159 -0.1289 0.105(11) Uiso 0.41(9) calc PR C 2
O10 O -0.0824(7) 0.1570(6) -0.1228(7) 0.077(3) Uani 1 d D . .
C37 C -0.1942(11) 0.1495(17) -0.1755(17) 0.077(7) Uiso 0.63(2) d PD D 1
H37A H -0.2153 0.1751 -0.2334 0.105(11) Uiso 0.63(2) calc PR D 1
H37B H -0.2237 0.0923 -0.2108 0.105(11) Uiso 0.63(2) calc PR D 1
C38 C -0.2320(19) 0.1881(17) -0.0922(18) 0.074(7) Uiso 0.63(2) d PD D 1
H38A H -0.2611 0.2369 -0.1039 0.105(11) Uiso 0.63(2) calc PR D 1
H38B H -0.2861 0.1514 -0.0947 0.105(11) Uiso 0.63(2) calc PR D 1
C39 C -0.1435(18) 0.208(2) 0.012(2) 0.110(10) Uiso 0.63(2) d PD D 1
H39A H -0.1265 0.2667 0.0462 0.105(11) Uiso 0.63(2) calc PR D 1
H39B H -0.1589 0.1862 0.0624 0.105(11) Uiso 0.63(2) calc PR D 1
C40 C -0.0575(17) 0.1746(16) -0.0065(12) 0.058(6) Uiso 0.63(2) d PD D 1
H40A H -0.0469 0.1252 0.0133 0.105(11) Uiso 0.63(2) calc PR D 1
H40B H 0.0062 0.2133 0.0390 0.105(11) Uiso 0.63(2) calc PR D 1
C37' C -0.179(2) 0.179(3) -0.188(3) 0.077(7) Uiso 0.37(2) d PD D 2
H37C H -0.1674 0.2118 -0.2296 0.105(11) Uiso 0.37(2) calc PR D 2
H37D H -0.2280 0.1305 -0.2414 0.105(11) Uiso 0.37(2) calc PR D 2
C38' C -0.217(3) 0.223(2) -0.112(3) 0.074(7) Uiso 0.37(2) d PD D 2
H38C H -0.2691 0.1878 -0.1087 0.105(11) Uiso 0.37(2) calc PR D 2
H38D H -0.2492 0.2674 -0.1343 0.105(11) Uiso 0.37(2) calc PR D 2
C39' C -0.131(3) 0.253(3) -0.006(4) 0.110(10) Uiso 0.37(2) d PD D 2
H39C H -0.1490 0.2423 0.0508 0.105(11) Uiso 0.37(2) calc PR D 2
H39D H -0.1138 0.3111 0.0143 0.105(11) Uiso 0.37(2) calc PR D 2
C40' C -0.0419(17) 0.2143(11) -0.0096(12) 0.058(6) Uiso 0.37(2) d PD D 2
H40C H -0.0173 0.1866 0.0458 0.105(11) Uiso 0.37(2) calc PR D 2
H40D H 0.0151 0.2534 0.0035 0.105(11) Uiso 0.37(2) calc PR D 2
O1S O 0.5630(17) 0.0256(11) 0.4854(12) 0.244(19) Uiso 0.50 d PRD . .
C1S C 0.5760(17) 0.0476(11) 0.5890(12) 0.258(17) Uiso 1 d RD . .
C2S C 0.5090(17) 0.0156(11) 0.5784(12) 0.30(2) Uiso 1 d RD . .

loop_
_atom_site_aniso_label
_atom_site_aniso_U_11
_atom_site_aniso_U_22
_atom_site_aniso_U_33
_atom_site_aniso_U_23
_atom_site_aniso_U_13
_atom_site_aniso_U_12
S1 0.034(2) 0.033(2) 0.030(2) 0.0000(15) 0.0134(17) 0.0036(17)
S2 0.032(2) 0.038(2) 0.031(2) 0.0036(16) 0.0096(17) 0.0025(17)
S3 0.031(2) 0.041(2) 0.033(2) 0.0013(17) 0.0112(18) 0.0053(18)
Mg1 0.036(3) 0.040(3) 0.032(2) 0.003(2) 0.014(2) 0.007(2)
O1 0.027(5) 0.048(5) 0.028(5) 0.007(4) 0.016(4) 0.003(4)
O2 0.023(5) 0.048(5) 0.031(5) 0.012(4) 0.002(4) 0.007(4)
O3 0.034(5) 0.034(5) 0.030(5) 0.006(4) 0.002(4) 0.011(4)
O4 0.036(6) 0.058(6) 0.027(5) -0.007(4) 0.001(4) -0.010(5)
O5 0.027(5) 0.039(5) 0.029(5) -0.005(4) 0.007(4) -0.001(4)
O6 0.048(6) 0.046(6) 0.025(5) 0.011(4) 0.017(4) 0.016(5)
Li1 0.068(18) 0.040(14) 0.039(13) 0.007(11) 0.021(13) 0.014(12)
Li2 0.069(18) 0.062(17) 0.035(13) 0.015(12) 0.015(13) 0.020(14)
Li3 0.041(15) 0.031(13) 0.049(14) 0.006(11) 0.007(12) -0.004(11)
Li4 0.042(15) 0.045(14) 0.087(18) 0.038(13) 0.021(14) -0.002(12)
N1 0.052(8) 0.027(6) 0.040(7) 0.005(5) 0.025(6) -0.002(5)
N2 0.027(7) 0.036(6) 0.043(6) 0.015(5) 0.016(5) 0.012(5)
N3 0.052(8) 0.026(6) 0.036(6) 0.013(5) 0.020(6) -0.002(5)
N4 0.039(7) 0.036(6) 0.019(5) -0.003(5) 0.011(5) -0.003(5)
N5 0.040(7) 0.048(7) 0.025(6) 0.006(5) 0.004(5) 0.018(6)
N6 0.034(7) 0.043(7) 0.037(6) -0.008(5) 0.014(6) -0.012(6)
C1 0.053(10) 0.053(10) 0.030(8) 0.006(7) 0.026(8) -0.004(8)
C2 0.20(2) 0.119(16) 0.100(14) 0.071(12) 0.118(16) 0.079(15)
C3 0.15(2) 0.133(18) 0.092(15) 0.072(13) 0.055(15) 0.018(15)
C4 0.25(3) 0.120(17) 0.062(13) -0.010(12) 0.097(16) -0.081(18)
C5 0.043(10) 0.041(9) 0.043(8) -0.005(7) 0.012(7) 0.002(7)
C6 0.078(12) 0.069(11) 0.061(10) 0.032(9) 0.027(9) 0.022(9)
C7 0.029(9) 0.099(13) 0.076(11) 0.040(10) 0.011(8) 0.021(9)
C8 0.078(12) 0.079(12) 0.060(10) 0.018(9) 0.033(9) 0.052(10)
C9 0.047(10) 0.040(9) 0.043(9) 0.008(7) 0.016(7) -0.008(8)
C10 0.17(2) 0.095(15) 0.156(18) 0.080(14) 0.117(17) 0.073(15)
C11 0.19(2) 0.072(13) 0.057(11) 0.022(10) 0.058(13) 0.022(13)
C12 0.084(17) 0.123(17) 0.23(3) 0.120(18) 0.012(17) -0.033(14)
C13 0.055(11) 0.058(10) 0.034(8) 0.007(7) 0.017(7) 0.001(8)
C14 0.047(11) 0.141(17) 0.072(11) 0.008(11) 0.038(9) 0.012(11)
C15 0.102(14) 0.050(10) 0.043(9) -0.007(7) 0.027(9) -0.018(9)
C16 0.099(14) 0.067(11) 0.046(9) 0.017(9) 0.016(9) -0.001(10)
C17 0.045(10) 0.051(10) 0.050(9) 0.002(8) 0.010(8) 0.016(8)
C18 0.067(12) 0.080(12) 0.063(11) 0.023(9) 0.004(9) 0.039(9)
C19 0.043(11) 0.082(12) 0.090(12) 0.030(10) -0.007(9) 0.026(9)
C20 0.113(16) 0.061(12) 0.102(14) 0.042(11) 0.042(13) 0.027(11)
C21 0.031(9) 0.071(11) 0.044(9) -0.018(8) 0.018(8) -0.017(8)
C22 0.049(10) 0.070(11) 0.066(10) -0.007(9) 0.006(9) -0.045(9)
C23 0.032(10) 0.119(15) 0.110(14) 0.003(11) 0.041(10) -0.019(10)
C24 0.086(14) 0.085(13) 0.070(12) 0.013(10) 0.028(11) -0.020(11)
O7 0.066(7) 0.050(6) 0.043(5) 0.021(5) 0.026(5) 0.007(5)
O8 0.070(8) 0.075(8) 0.057(7) -0.004(6) -0.007(6) -0.004(6)
O9 0.079(8) 0.065(7) 0.037(6) 0.013(5) 0.003(5) -0.003(6)
O10 0.039(6) 0.123(9) 0.050(6) 0.014(6) 0.009(5) 0.019(6)

loop_
_atom_type_symbol
_atom_type_description
_atom_type_scat_dispersion_real
_atom_type_scat_dispersion_imag
_atom_type_scat_source
C C 0.0033 0.0016 'International Tables Vol C Tables 4.2.6.8 and 6.1.1.4'
H H 0.0000 0.0000 'International Tables Vol C Tables 4.2.6.8 and 6.1.1.4'
N N 0.0061 0.0033 'International Tables Vol C Tables 4.2.6.8 and 6.1.1.4'
O O 0.0106 0.0060 'International Tables Vol C Tables 4.2.6.8 and 6.1.1.4'
S S 0.1246 0.1234 'International Tables Vol C Tables 4.2.6.8 and 6.1.1.4'
Mg Mg 0.0486 0.0363 'International Tables Vol C Tables 4.2.6.8 and 6.1.1.4'
Li Li -0.0003 0.0001 'International Tables Vol C Tables 4.2.6.8 and 6.1.1.4'

loop_
_geom_angle_atom_site_label_1
_geom_angle_atom_site_label_2
_geom_angle_atom_site_label_3
_geom_angle
_geom_angle_site_symmetry_1
_geom_angle_site_symmetry_3
_geom_angle_publ_flag
O1 S1 O2 109.6(4) . . ?
O1 S1 N2 114.8(5) . . ?
O2 S1 N2 99.4(5) . . ?
O1 S1 N1 101.1(5) . . ?
O2 S1 N1 111.8(5) . . ?
N2 S1 N1 120.2(5) . . ?
O1 S1 Li3 127.6(6) . . ?
O2 S1 Li3 52.3(6) . . ?
N2 S1 Li3 47.2(6) . . ?
N1 S1 Li3 131.0(6) . . ?
O1 S1 Li2 49.0(6) . . ?
O2 S1 Li2 121.7(6) . . ?
N2 S1 Li2 138.5(6) . . ?
N1 S1 Li2 52.2(6) . . ?
Li3 S1 Li2 173.2(7) . . ?
O4 S2 O3 109.7(5) . . ?
O4 S2 N4 112.6(5) . . ?
O3 S2 N4 113.8(5) . . ?
O4 S2 N3 115.6(5) . . ?
O3 S2 N3 98.9(5) . . ?
N4 S2 N3 105.6(5) . . ?
O4 S2 Li3 154.6(6) . . ?
O3 S2 Li3 95.2(5) . . ?
N4 S2 Li3 49.2(6) . . ?
N3 S2 Li3 63.8(6) . . ?
O4 S2 Mg1 135.3(4) . . ?
O3 S2 Mg1 49.4(3) . . ?
N4 S2 Mg1 112.1(4) . . ?
N3 S2 Mg1 50.8(4) . . ?
Li3 S2 Mg1 66.1(5) . . ?
O6 S3 O5 106.8(5) . . ?
O6 S3 N6 115.7(5) . . ?
O5 S3 N6 102.5(5) . . ?
O6 S3 N5 98.2(5) . . ?
O5 S3 N5 113.4(5) . . ?
N6 S3 N5 120.2(6) . . ?
O6 S3 Li2 126.8(6) . 2_666 ?
O5 S3 Li2 53.2(6) . 2_666 ?
N6 S3 Li2 49.3(7) . 2_666 ?
N5 S3 Li2 134.7(6) . 2_666 ?
O6 S3 Mg1 49.8(3) . . ?
O5 S3 Mg1 116.1(3) . . ?
N6 S3 Mg1 141.2(4) . . ?
N5 S3 Mg1 48.9(4) . . ?
Li2 S3 Mg1 168.9(6) 2_666 . ?
O6 S3 Li1 58.1(5) . . ?
O5 S3 Li1 48.7(5) . . ?
N6 S3 Li1 121.8(6) . . ?
N5 S3 Li1 117.9(6) . . ?
Li2 S3 Li1 86.3(7) 2_666 . ?
Mg1 S3 Li1 83.5(4) . . ?
O2 Mg1 N5 116.6(4) . . ?
O2 Mg1 O3 97.8(3) . . ?
N5 Mg1 O3 105.5(4) . . ?
O2 Mg1 O6 100.4(3) . . ?
N5 Mg1 O6 67.7(3) . . ?
O3 Mg1 O6 161.7(4) . . ?
O2 Mg1 N3 98.3(4) . . ?
N5 Mg1 N3 145.1(5) . . ?
O3 Mg1 N3 68.4(3) . . ?
O6 Mg1 N3 106.8(4) . . ?
O2 Mg1 S2 94.4(3) . . ?
N5 Mg1 S2 134.1(3) . . ?
O3 Mg1 S2 33.2(2) . . ?
O6 Mg1 S2 142.0(3) . . ?
N3 Mg1 S2 35.9(3) . . ?
O2 Mg1 S3 108.8(3) . . ?
N5 Mg1 S3 35.1(3) . . ?
O3 Mg1 S3 139.4(3) . . ?
O6 Mg1 S3 32.9(2) . . ?
N3 Mg1 S3 133.6(3) . . ?
S2 Mg1 S3 156.6(2) . . ?
O2 Mg1 Li3 44.0(5) . . ?
N5 Mg1 Li3 159.8(5) . . ?
O3 Mg1 Li3 76.6(5) . . ?
O6 Mg1 Li3 116.0(5) . . ?
N3 Mg1 Li3 54.7(5) . . ?
S2 Mg1 Li3 56.3(4) . . ?
S3 Mg1 Li3 143.1(4) . . ?
S1 O1 Li1 133.7(8) . . ?
S1 O1 Li2 96.8(7) . . ?
Li1 O1 Li2 91.9(10) . . ?
S1 O2 Mg1 147.8(5) . . ?
S1 O2 Li3 92.0(7) . . ?
Mg1 O2 Li3 93.5(7) . . ?
S2 O3 Mg1 97.4(4) . . ?
S2 O4 Li4 145.9(9) . . ?
S3 O5 Li1 164.7(8) . 2_666 ?
S3 O5 Li1 99.0(7) . . ?
Li1 O5 Li1 95.4(8) 2_666 . ?
S3 O5 Li2 92.6(8) . 2_666 ?
Li1 O5 Li2 84.2(9) 2_666 2_666 ?
Li1 O5 Li2 122.4(9) . 2_666 ?
S3 O6 Mg1 97.4(4) . . ?
S3 O6 Li1 89.5(6) . . ?
Mg1 O6 Li1 110.5(6) . . ?
O1 Li1 O7 110.9(11) . . ?
O1 Li1 O5 93.2(11) . 2_666 ?
O7 Li1 O5 106.3(10) . 2_666 ?
O1 Li1 O5 133.8(12) . . ?
O7 Li1 O5 113.9(11) . . ?
O5 Li1 O5 84.6(8) 2_666 . ?
O1 Li1 O6 103.8(9) . . ?
O7 Li1 O6 91.8(10) . . ?
O5 Li1 O6 148.9(11) 2_666 . ?
O5 Li1 O6 64.8(7) . . ?
O1 Li1 S3 123.6(10) . . ?
O7 Li1 S3 104.9(10) . . ?
O5 Li1 S3 116.8(9) 2_666 . ?
O5 Li1 S3 32.3(4) . . ?
O6 Li1 S3 32.4(4) . . ?
O1 Li1 Li2 45.2(7) . . ?
O7 Li1 Li2 126.5(12) . . ?
O5 Li1 Li2 49.3(7) 2_666 . ?
O5 Li1 Li2 109.9(10) . . ?
O6 Li1 Li2 135.0(10) . . ?
S3 Li1 Li2 128.4(9) . . ?
O1 Li1 Li1 120.8(14) . 2_666 ?
O7 Li1 Li1 117.7(12) . 2_666 ?
O5 Li1 Li1 43.1(6) 2_666 2_666 ?
O5 Li1 Li1 41.6(6) . 2_666 ?
O6 Li1 Li1 106.1(12) . 2_666 ?
S3 Li1 Li1 73.8(9) . 2_666 ?
Li2 Li1 Li1 78.4(10) . 2_666 ?
O1 Li2 N6 147.0(13) . 2_666 ?
O1 Li2 N1 71.1(8) . . ?
N6 Li2 N1 140.4(14) 2_666 . ?
O1 Li2 O5 88.3(10) . 2_666 ?
N6 Li2 O5 69.3(7) 2_666 2_666 ?
N1 Li2 O5 142.8(13) . 2_666 ?
O1 Li2 S1 34.2(4) . . ?
N6 Li2 S1 173.1(12) 2_666 . ?
N1 Li2 S1 37.0(5) . . ?
O5 Li2 S1 116.3(11) 2_666 . ?
O1 Li2 S3 118.7(11) . 2_666 ?
N6 Li2 S3 35.1(4) 2_666 2_666 ?
N1 Li2 S3 163.1(12) . 2_666 ?
O5 Li2 S3 34.2(4) 2_666 2_666 ?
S1 Li2 S3 150.2(11) . 2_666 ?
O1 Li2 Li1 42.9(7) . . ?
N6 Li2 Li1 114.6(10) 2_666 . ?
N1 Li2 Li1 103.4(11) . . ?
O5 Li2 Li1 46.5(7) 2_666 . ?
S1 Li2 Li1 70.3(8) . . ?
S3 Li2 Li1 79.9(8) 2_666 . ?
N2 Li3 N4 156.9(14) . . ?
N2 Li3 O2 72.5(7) . . ?
N4 Li3 O2 118.2(11) . . ?
N2 Li3 N3 135.3(11) . . ?
N4 Li3 N3 67.6(7) . . ?
O2 Li3 N3 87.1(8) . . ?
N2 Li3 S1 36.8(4) . . ?
N4 Li3 S1 148.6(11) . . ?
O2 Li3 S1 35.7(4) . . ?
N3 Li3 S1 114.5(8) . . ?
N2 Li3 S2 166.0(11) . . ?
N4 Li3 S2 35.2(4) . . ?
O2 Li3 S2 94.3(8) . . ?
N3 Li3 S2 36.0(4) . . ?
S1 Li3 S2 130.0(8) . . ?
N2 Li3 Mg1 108.3(9) . . ?
N4 Li3 Mg1 90.9(8) . . ?
O2 Li3 Mg1 42.4(5) . . ?
N3 Li3 Mg1 45.0(4) . . ?
S1 Li3 Mg1 74.7(5) . . ?
S2 Li3 Mg1 57.7(4) . . ?
O4 Li4 O8 106.1(12) . . ?
O4 Li4 O9 116.1(12) . . ?
O8 Li4 O9 114.2(13) . . ?
O4 Li4 O10 111.3(13) . . ?
O8 Li4 O10 107.3(11) . . ?
O9 Li4 O10 101.7(11) . . ?
O4 Li4 C29 85.3(10) . . ?
O8 Li4 C29 28.4(6) . . ?
O9 Li4 C29 142.3(13) . . ?
O10 Li4 C29 98.2(11) . . ?
C1 N1 S1 124.0(8) . . ?
C1 N1 Li2 144.2(11) . . ?
S1 N1 Li2 90.8(9) . . ?
C5 N2 S1 124.1(8) . . ?
C5 N2 Li3 138.6(10) . . ?
S1 N2 Li3 96.0(8) . . ?
C9 N3 S2 123.6(8) . . ?
C9 N3 Mg1 142.9(8) . . ?
S2 N3 Mg1 93.3(5) . . ?
C9 N3 Li3 107.6(9) . . ?
S2 N3 Li3 80.2(6) . . ?
Mg1 N3 Li3 80.3(6) . . ?
C13 N4 S2 123.2(9) . . ?
C13 N4 Li3 133.9(11) . . ?
S2 N4 Li3 95.6(8) . . ?
C17 N5 S3 124.8(8) . . ?
C17 N5 Mg1 138.7(8) . . ?
S3 N5 Mg1 96.0(5) . . ?
C21 N6 S3 124.3(8) . . ?
C21 N6 Li2 137.3(10) . 2_666 ?
S3 N6 Li2 95.6(9) . 2_666 ?
C4 C1 N1 107.1(10) . . ?
C4 C1 C2 112.9(14) . . ?
N1 C1 C2 113.5(12) . . ?
C4 C1 C3 106.8(14) . . ?
N1 C1 C3 111.1(11) . . ?
C2 C1 C3 105.2(13) . . ?
N2 C5 C8 107.4(10) . . ?
N2 C5 C6 110.1(11) . . ?
C8 C5 C6 109.8(12) . . ?
N2 C5 C7 115.6(11) . . ?
C8 C5 C7 106.5(12) . . ?
C6 C5 C7 107.3(11) . . ?
C12 C9 N3 112.9(13) . . ?
C12 C9 C10 107.2(14) . . ?
N3 C9 C10 114.3(12) . . ?
C12 C9 C11 108.7(14) . . ?
N3 C9 C11 105.9(10) . . ?
C10 C9 C11 107.6(13) . . ?
N4 C13 C14 104.7(11) . . ?
N4 C13 C16 113.3(11) . . ?
C14 C13 C16 109.7(13) . . ?
N4 C13 C15 111.0(11) . . ?
C14 C13 C15 111.1(12) . . ?
C16 C13 C15 107.1(11) . . ?
N5 C17 C19 110.9(12) . . ?
N5 C17 C20 105.7(11) . . ?
C19 C17 C20 109.0(13) . . ?
N5 C17 C18 114.6(11) . . ?
C19 C17 C18 107.9(11) . . ?
C20 C17 C18 108.6(13) . . ?
N6 C21 C23 104.6(12) . . ?
N6 C21 C22 116.0(11) . . ?
C23 C21 C22 108.7(12) . . ?
N6 C21 C24 108.9(11) . . ?
C23 C21 C24 109.6(13) . . ?
C22 C21 C24 109.0(12) . . ?
C28 O7 C28' 11(5) . . ?
C28 O7 C25 104(2) . . ?
C28' O7 C25 109(3) . . ?
C28 O7 C25' 114(2) . . ?
C28' O7 C25' 114(3) . . ?
C25 O7 C25' 24(2) . . ?
C28 O7 Li1 120.5(18) . . ?
C28' O7 Li1 121(2) . . ?
C25 O7 Li1 124.7(13) . . ?
C25' O7 Li1 124.9(16) . . ?
C26 C25 O7 109.0(19) . . ?
C25 C26 C27 107(3) . . ?
C26 C27 C28 104(3) . . ?
O7 C28 C27 107(3) . . ?
C26' C25' O7 104(2) . . ?
C25' C26' C27' 109(4) . . ?
C26' C27' C28' 111(4) . . ?
O7 C28' C27' 102(4) . . ?
C32 O8 C32' 32(3) . . ?
C32 O8 C29' 109(3) . . ?
C32' O8 C29' 105(3) . . ?
C32 O8 C29 104.6(18) . . ?
C32' O8 C29 114(2) . . ?
C29' O8 C29 23(3) . . ?
C32 O8 Li4 129.9(15) . . ?
C32' O8 Li4 134(2) . . ?
C29' O8 Li4 118(2) . . ?
C29 O8 Li4 111.8(15) . . ?
C30 C29 O8 107(2) . . ?
C30 C29 Li4 145.8(18) . . ?
O8 C29 Li4 39.8(10) . . ?
C29 C30 C31 105(3) . . ?
C30 C31 C32 107(2) . . ?
O8 C32 C31 108(2) . . ?
C30' C29' O8 112(4) . . ?
C29' C30' C31' 103(4) . . ?
C30' C31' C32' 110(4) . . ?
O8 C32' C31' 107(3) . . ?
C33 O9 C33' 16(4) . . ?
C33 O9 C36 105(2) . . ?
C33' O9 C36 113(3) . . ?
C33 O9 C36' 93(2) . . ?
C33' O9 C36' 98(4) . . ?
C36 O9 C36' 16(2) . . ?
C33 O9 Li4 140(2) . . ?
C33' O9 Li4 130(3) . . ?
C36 O9 Li4 114.6(19) . . ?
C36' O9 Li4 125(3) . . ?
O9 C33 C34 105(3) . . ?
C33 C34 C35 108(3) . . ?
C36 C35 C34 105(3) . . ?
C35 C36 O9 105(2) . . ?
O9 C33' C34' 114(4) . . ?
C33' C34' C35' 101(5) . . ?
C34' C35' C36' 103(4) . . ?
C35' C36' O9 113(3) . . ?
C40 O10 C37' 117(2) . . ?
C40 O10 C37 105.2(14) . . ?
C37' O10 C37 26(3) . . ?
C40 O10 C40' 30.1(13) . . ?
C37' O10 C40' 109(2) . . ?
C37 O10 C40' 111.1(13) . . ?
C40 O10 Li4 128.1(13) . . ?
C37' O10 Li4 112(2) . . ?
C37 O10 Li4 126.7(12) . . ?
C40' O10 Li4 116.1(14) . . ?
C38 C37 O10 108.9(17) . . ?
C39 C38 C37 105(2) . . ?
C40 C39 C38 110(2) . . ?
C39 C40 O10 106.3(18) . . ?
C38' C37' O10 106(3) . . ?
C37' C38' C39' 107(3) . . ?
C38' C39' C40' 110(3) . . ?
C39' C40' O10 103(2) . . ?
C2S O1S C1S 118(2) 2_656 . ?
C2S O1S C2S 83(2) 2_656 . ?
C1S O1S C2S 35.2 . . ?
C2S C1S O1S 98.6 . . ?
C1S C2S O1S 144(2) . 2_656 ?
C1S C2S O1S 46.2 . . ?
O1S C2S O1S 97(2) 2_656 . ?
C1S C2S C2S 80.3(14) . 2_656 ?
O1S C2S C2S 63.2(15) 2_656 2_656 ?
O1S C2S C2S 34.0(14) . 2_656 ?

loop_
_geom_bond_atom_site_label_1
_geom_bond_atom_site_label_2
_geom_bond_distance
_geom_bond_site_symmetry_2
_geom_bond_publ_flag
S1 O1 1.481(7) . ?
S1 O2 1.498(8) . ?
S1 N2 1.546(9) . ?
S1 N1 1.573(10) . ?
S1 Li3 2.57(2) . ?
S1 Li2 2.62(2) . ?
S2 O4 1.478(8) . ?
S2 O3 1.489(8) . ?
S2 N4 1.539(10) . ?
S2 N3 1.585(9) . ?
S2 Li3 2.65(2) . ?
S2 Mg1 2.696(5) . ?
S3 O6 1.482(8) . ?
S3 O5 1.498(8) . ?
S3 N6 1.537(10) . ?
S3 N5 1.567(10) . ?
S3 Li2 2.66(2) 2_666 ?
S3 Mg1 2.709(5) . ?
S3 Li1 2.76(2) . ?
Mg1 O2 1.972(9) . ?
Mg1 N5 2.052(10) . ?
Mg1 O3 2.064(8) . ?
Mg1 O6 2.085(8) . ?
Mg1 N3 2.092(10) . ?
Mg1 Li3 2.92(2) . ?
O1 Li1 1.91(2) . ?
O1 Li2 1.99(3) . ?
O2 Li3 2.03(2) . ?
O4 Li4 1.88(2) . ?
O5 Li1 2.04(2) 2_666 ?
O5 Li1 2.10(2) . ?
O5 Li2 2.13(2) 2_666 ?
O6 Li1 2.35(2) . ?
Li1 O7 1.93(2) . ?
Li1 O5 2.04(2) 2_666 ?
Li1 Li2 2.80(4) . ?
Li1 Li1 3.06(4) 2_666 ?
Li2 N6 2.03(2) 2_666 ?
Li2 N1 2.07(2) . ?
Li2 O5 2.13(2) 2_666 ?
Li2 S3 2.66(2) 2_666 ?
Li3 N2 1.89(2) . ?
Li3 N4 2.02(2) . ?
Li3 N3 2.42(2) . ?
Li4 O8 1.91(2) . ?
Li4 O9 1.93(2) . ?
Li4 O10 1.96(3) . ?
Li4 C29 2.77(3) . ?
N1 C1 1.463(14) . ?
N2 C5 1.467(15) . ?
N3 C9 1.475(15) . ?
N4 C13 1.480(14) . ?
N5 C17 1.489(16) . ?
N6 C21 1.475(16) . ?
N6 Li2 2.03(2) 2_666 ?
C1 C4 1.456(18) . ?
C1 C2 1.467(17) . ?
C1 C3 1.53(2) . ?
C5 C8 1.499(15) . ?
C5 C6 1.525(17) . ?
C5 C7 1.565(17) . ?
C9 C12 1.457(19) . ?
C9 C10 1.489(18) . ?
C9 C11 1.510(17) . ?
C13 C14 1.522(18) . ?
C13 C16 1.531(18) . ?
C13 C15 1.526(16) . ?
C17 C19 1.516(18) . ?
C17 C20 1.528(19) . ?
C17 C18 1.548(17) . ?
C21 C23 1.502(18) . ?
C21 C22 1.547(16) . ?
C21 C24 1.550(19) . ?
O7 C28 1.411(12) . ?
O7 C28' 1.412(12) . ?
O7 C25 1.420(11) . ?
O7 C25' 1.423(12) . ?
C25 C26 1.416(12) . ?
C26 C27 1.423(12) . ?
C27 C28 1.429(12) . ?
C25' C26' 1.419(13) . ?
C26' C27' 1.417(13) . ?
C27' C28' 1.425(13) . ?
O8 C32 1.410(12) . ?
O8 C32' 1.412(13) . ?
O8 C29' 1.416(13) . ?
O8 C29 1.420(12) . ?
C29 C30 1.401(12) . ?
C30 C31 1.409(12) . ?
C31 C32 1.413(12) . ?
C29' C30' 1.403(13) . ?
C30' C31' 1.413(13) . ?
C31' C32' 1.415(13) . ?
O9 C33 1.408(12) . ?
O9 C33' 1.409(13) . ?
O9 C36 1.421(12) . ?
O9 C36' 1.424(12) . ?
C33 C34 1.427(12) . ?
C34 C35 1.429(12) . ?
C35 C36 1.419(12) . ?
C33' C34' 1.415(13) . ?
C34' C35' 1.420(13) . ?
C35' C36' 1.424(13) . ?
O10 C40 1.416(11) . ?
O10 C37' 1.421(13) . ?
O10 C37 1.425(12) . ?
O10 C40' 1.441(11) . ?
C37 C38 1.421(12) . ?
C38 C39 1.410(12) . ?
C39 C40 1.407(12) . ?
C37' C38' 1.37(5) . ?
C38' C39' 1.410(13) . ?
C39' C40' 1.414(13) . ?
O1S C2S 1.10(4) 2_656 ?
O1S C1S 1.2833 . ?
O1S C2S 1.7567 . ?
C1S C2S 1.0233 . ?
C2S O1S 1.10(4) 2_656 ?
C2S C2S 1.95(4) 2_656 ?

loop_
_geom_torsion_atom_site_label_1
_geom_torsion_atom_site_label_2
_geom_torsion_atom_site_label_3
_geom_torsion_atom_site_label_4
_geom_torsion
_geom_torsion_site_symmetry_1
_geom_torsion_site_symmetry_2
_geom_torsion_site_symmetry_3
_geom_torsion_site_symmetry_4
_geom_torsion_publ_flag
O4 S2 Mg1 O2 -173.8(6) . . . . ?
O3 S2 Mg1 O2 -97.5(5) . . . . ?
N4 S2 Mg1 O2 5.5(5) . . . . ?
N3 S2 Mg1 O2 98.0(5) . . . . ?
Li3 S2 Mg1 O2 23.2(6) . . . . ?
O4 S2 Mg1 N5 -39.4(8) . . . . ?
O3 S2 Mg1 N5 36.9(6) . . . . ?
N4 S2 Mg1 N5 139.9(6) . . . . ?
N3 S2 Mg1 N5 -127.6(7) . . . . ?
Li3 S2 Mg1 N5 157.6(7) . . . . ?
O4 S2 Mg1 O3 -76.3(7) . . . . ?
N4 S2 Mg1 O3 103.0(6) . . . . ?
N3 S2 Mg1 O3 -164.5(7) . . . . ?
Li3 S2 Mg1 O3 120.7(7) . . . . ?
O4 S2 Mg1 O6 73.0(7) . . . . ?
O3 S2 Mg1 O6 149.3(6) . . . . ?
N4 S2 Mg1 O6 -107.7(6) . . . . ?
N3 S2 Mg1 O6 -15.2(7) . . . . ?
Li3 S2 Mg1 O6 -90.0(7) . . . . ?
O4 S2 Mg1 N3 88.2(7) . . . . ?
O3 S2 Mg1 N3 164.5(7) . . . . ?
N4 S2 Mg1 N3 -92.5(6) . . . . ?
Li3 S2 Mg1 N3 -74.8(7) . . . . ?
O4 S2 Mg1 S3 11.5(9) . . . . ?
O3 S2 Mg1 S3 87.8(6) . . . . ?
N4 S2 Mg1 S3 -169.2(6) . . . . ?
N3 S2 Mg1 S3 -76.7(7) . . . . ?
Li3 S2 Mg1 S3 -151.5(7) . . . . ?
O4 S2 Mg1 Li3 163.0(8) . . . . ?
O3 S2 Mg1 Li3 -120.7(7) . . . . ?
N4 S2 Mg1 Li3 -17.7(7) . . . . ?
N3 S2 Mg1 Li3 74.8(7) . . . . ?
O6 S3 Mg1 O2 -79.9(5) . . . . ?
O5 S3 Mg1 O2 10.5(5) . . . . ?
N6 S3 Mg1 O2 -161.5(7) . . . . ?
N5 S3 Mg1 O2 109.6(6) . . . . ?
Li2 S3 Mg1 O2 -4(3) 2_666 . . . ?
Li1 S3 Mg1 O2 -26.8(6) . . . . ?
O6 S3 Mg1 N5 170.5(7) . . . . ?
O5 S3 Mg1 N5 -99.2(7) . . . . ?
N6 S3 Mg1 N5 88.8(9) . . . . ?
Li2 S3 Mg1 N5 -113(3) 2_666 . . . ?
Li1 S3 Mg1 N5 -136.4(7) . . . . ?
O6 S3 Mg1 O3 151.8(6) . . . . ?
O5 S3 Mg1 O3 -117.8(6) . . . . ?
N6 S3 Mg1 O3 70.2(9) . . . . ?
N5 S3 Mg1 O3 -18.6(7) . . . . ?
Li2 S3 Mg1 O3 -132(3) 2_666 . . . ?
Li1 S3 Mg1 O3 -155.0(7) . . . . ?
O5 S3 Mg1 O6 90.4(6) . . . . ?
N6 S3 Mg1 O6 -81.6(8) . . . . ?
N5 S3 Mg1 O6 -170.5(7) . . . . ?
Li2 S3 Mg1 O6 76(3) 2_666 . . . ?
Li1 S3 Mg1 O6 53.1(6) . . . . ?
O6 S3 Mg1 N3 42.5(6) . . . . ?
O5 S3 Mg1 N3 132.8(6) . . . . ?
N6 S3 Mg1 N3 -39.2(9) . . . . ?
N5 S3 Mg1 N3 -128.0(7) . . . . ?
Li2 S3 Mg1 N3 119(3) 2_666 . . . ?
Li1 S3 Mg1 N3 95.6(6) . . . . ?
O6 S3 Mg1 S2 94.5(7) . . . . ?
O5 S3 Mg1 S2 -175.1(5) . . . . ?
N6 S3 Mg1 S2 12.9(10) . . . . ?
N5 S3 Mg1 S2 -75.9(7) . . . . ?
Li2 S3 Mg1 S2 171(3) 2_666 . . . ?
Li1 S3 Mg1 S2 147.7(7) . . . . ?
O6 S3 Mg1 Li3 -44.1(9) . . . . ?
O5 S3 Mg1 Li3 46.3(9) . . . . ?
N6 S3 Mg1 Li3 -125.7(10) . . . . ?
N5 S3 Mg1 Li3 145.5(9) . . . . ?
Li2 S3 Mg1 Li3 32(3) 2_666 . . . ?
Li1 S3 Mg1 Li3 9.0(9) . . . . ?
O2 S1 O1 Li1 -16.1(13) . . . . ?
N2 S1 O1 Li1 -127.0(12) . . . . ?
N1 S1 O1 Li1 102.0(12) . . . . ?
Li3 S1 O1 Li1 -73.1(13) . . . . ?
Li2 S1 O1 Li1 99.2(13) . . . . ?
O2 S1 O1 Li2 -115.4(8) . . . . ?
N2 S1 O1 Li2 133.7(8) . . . . ?
N1 S1 O1 Li2 2.8(8) . . . . ?
Li3 S1 O1 Li2 -172.4(9) . . . . ?
O1 S1 O2 Mg1 -23.1(10) . . . . ?
N2 S1 O2 Mg1 97.6(9) . . . . ?
N1 S1 O2 Mg1 -134.4(9) . . . . ?
Li3 S1 O2 Mg1 99.8(11) . . . . ?
Li2 S1 O2 Mg1 -76.3(11) . . . . ?
O1 S1 O2 Li3 -122.9(8) . . . . ?
N2 S1 O2 Li3 -2.2(8) . . . . ?
N1 S1 O2 Li3 125.8(8) . . . . ?
Li2 S1 O2 Li3 -176.1(9) . . . . ?
N5 Mg1 O2 S1 87.5(10) . . . . ?
O3 Mg1 O2 S1 -160.8(9) . . . . ?
O6 Mg1 O2 S1 17.4(10) . . . . ?
N3 Mg1 O2 S1 -91.6(9) . . . . ?
S2 Mg1 O2 S1 -127.5(9) . . . . ?
S3 Mg1 O2 S1 50.3(10) . . . . ?
Li3 Mg1 O2 S1 -99.4(11) . . . . ?
N5 Mg1 O2 Li3 -173.1(7) . . . . ?
O3 Mg1 O2 Li3 -61.4(7) . . . . ?
O6 Mg1 O2 Li3 116.7(7) . . . . ?
N3 Mg1 O2 Li3 7.8(7) . . . . ?
S2 Mg1 O2 Li3 -28.1(7) . . . . ?
S3 Mg1 O2 Li3 149.6(6) . . . . ?
O4 S2 O3 Mg1 133.5(4) . . . . ?
N4 S2 O3 Mg1 -99.5(5) . . . . ?
N3 S2 O3 Mg1 12.1(5) . . . . ?
Li3 S2 O3 Mg1 -52.1(6) . . . . ?
O2 Mg1 O3 S2 86.2(5) . . . . ?
N5 Mg1 O3 S2 -153.4(5) . . . . ?
O6 Mg1 O3 S2 -87.9(12) . . . . ?
N3 Mg1 O3 S2 -9.7(4) . . . . ?
S3 Mg1 O3 S2 -142.4(4) . . . . ?
Li3 Mg1 O3 S2 47.3(5) . . . . ?
O3 S2 O4 Li4 6.6(18) . . . . ?
N4 S2 O4 Li4 -121.1(17) . . . . ?
N3 S2 O4 Li4 117.4(17) . . . . ?
Li3 S2 O4 Li4 -160.3(18) . . . . ?
Mg1 S2 O4 Li4 58.2(18) . . . . ?
O6 S3 O5 Li1 159(3) . . . 2_666 ?
N6 S3 O5 Li1 -79(3) . . . 2_666 ?
N5 S3 O5 Li1 52(3) . . . 2_666 ?
Li2 S3 O5 Li1 -77(3) 2_666 . . 2_666 ?
Mg1 S3 O5 Li1 106(3) . . . 2_666 ?
Li1 S3 O5 Li1 159(3) . . . 2_666 ?
O6 S3 O5 Li1 -0.3(8) . . . . ?
N6 S3 O5 Li1 121.7(8) . . . . ?
N5 S3 O5 Li1 -107.3(8) . . . . ?
Li2 S3 O5 Li1 123.4(10) 2_666 . . . ?
Mg1 S3 O5 Li1 -53.2(7) . . . . ?
O6 S3 O5 Li2 -123.7(7) . . . 2_666 ?
N6 S3 O5 Li2 -1.7(8) . . . 2_666 ?
N5 S3 O5 Li2 129.3(8) . . . 2_666 ?
Mg1 S3 O5 Li2 -176.6(6) . . . 2_666 ?
Li1 S3 O5 Li2 -123.4(10) . . . 2_666 ?
O5 S3 O6 Mg1 -110.3(4) . . . . ?
N6 S3 O6 Mg1 136.5(5) . . . . ?
N5 S3 O6 Mg1 7.2(5) . . . . ?
Li2 S3 O6 Mg1 -166.5(7) 2_666 . . . ?
Li1 S3 O6 Mg1 -110.6(7) . . . . ?
O5 S3 O6 Li1 0.3(7) . . . . ?
N6 S3 O6 Li1 -113.0(7) . . . . ?
N5 S3 O6 Li1 117.8(7) . . . . ?
Li2 S3 O6 Li1 -55.9(10) 2_666 . . . ?
Mg1 S3 O6 Li1 110.6(7) . . . . ?
O2 Mg1 O6 S3 108.7(4) . . . . ?
N5 Mg1 O6 S3 -5.9(4) . . . . ?
O3 Mg1 O6 S3 -77.3(12) . . . . ?
N3 Mg1 O6 S3 -149.3(4) . . . . ?
S2 Mg1 O6 S3 -140.0(4) . . . . ?
Li3 Mg1 O6 S3 152.3(6) . . . . ?
O2 Mg1 O6 Li1 16.4(7) . . . . ?
N5 Mg1 O6 Li1 -98.1(7) . . . . ?
O3 Mg1 O6 Li1 -169.5(11) . . . . ?
N3 Mg1 O6 Li1 118.5(7) . . . . ?
S2 Mg1 O6 Li1 127.8(7) . . . . ?
S3 Mg1 O6 Li1 -92.2(7) . . . . ?
Li3 Mg1 O6 Li1 60.1(8) . . . . ?
S1 O1 Li1 O7 137.5(9) . . . . ?
Li2 O1 Li1 O7 -121.2(12) . . . . ?
S1 O1 Li1 O5 -113.7(10) . . . 2_666 ?
Li2 O1 Li1 O5 -12.4(9) . . . 2_666 ?
S1 O1 Li1 O5 -28(2) . . . . ?
Li2 O1 Li1 O5 73.2(17) . . . . ?
S1 O1 Li1 O6 40.0(15) . . . . ?
Li2 O1 Li1 O6 141.4(10) . . . . ?
S1 O1 Li1 S3 11.7(18) . . . . ?
Li2 O1 Li1 S3 113.0(12) . . . . ?
S1 O1 Li1 Li2 -101.3(12) . . . . ?
S1 O1 Li1 Li1 -78.7(18) . . . 2_666 ?
Li2 O1 Li1 Li1 22.7(15) . . . 2_666 ?
S3 O5 Li1 O1 85.3(17) . . . . ?
Li1 O5 Li1 O1 -89.2(18) 2_666 . . . ?
Li2 O5 Li1 O1 -175.8(14) 2_666 . . . ?
S3 O5 Li1 O7 -80.0(11) . . . . ?
Li1 O5 Li1 O7 105.5(12) 2_666 . . . ?
Li2 O5 Li1 O7 18.9(17) 2_666 . . . ?
S3 O5 Li1 O5 174.6(7) . . . 2_666 ?
Li1 O5 Li1 O5 0.0 2_666 . . 2_666 ?
Li2 O5 Li1 O5 -86.6(12) 2_666 . . 2_666 ?
S3 O5 Li1 O6 0.2(5) . . . . ?
Li1 O5 Li1 O6 -174.3(9) 2_666 . . . ?
Li2 O5 Li1 O6 99.1(10) 2_666 . . . ?
Li1 O5 Li1 S3 -174.6(7) 2_666 . . . ?
Li2 O5 Li1 S3 98.9(11) 2_666 . . . ?
S3 O5 Li1 Li2 131.5(8) . . . . ?
Li1 O5 Li1 Li2 -43.0(7) 2_666 . . . ?
Li2 O5 Li1 Li2 -129.6(9) 2_666 . . . ?
S3 O5 Li1 Li1 174.6(7) . . . 2_666 ?
Li2 O5 Li1 Li1 -86.6(12) 2_666 . . 2_666 ?
S3 O6 Li1 O1 -132.5(9) . . . . ?
Mg1 O6 Li1 O1 -34.8(11) . . . . ?
S3 O6 Li1 O7 115.5(7) . . . . ?
Mg1 O6 Li1 O7 -146.9(6) . . . . ?
S3 O6 Li1 O5 -11(2) . . . 2_666 ?
Mg1 O6 Li1 O5 86(2) . . . 2_666 ?
S3 O6 Li1 O5 -0.2(5) . . . . ?
Mg1 O6 Li1 O5 97.5(6) . . . . ?
Mg1 O6 Li1 S3 97.7(5) . . . . ?
S3 O6 Li1 Li2 -93.7(14) . . . . ?
Mg1 O6 Li1 Li2 4.0(16) . . . . ?
S3 O6 Li1 Li1 -4.1(10) . . . 2_666 ?
Mg1 O6 Li1 Li1 93.5(10) . . . 2_666 ?
O6 S3 Li1 O1 59.3(11) . . . . ?
O5 S3 Li1 O1 -120.3(15) . . . . ?
N6 S3 Li1 O1 161.7(10) . . . . ?
N5 S3 Li1 O1 -22.7(15) . . . . ?
Li2 S3 Li1 O1 -162.4(13) 2_666 . . . ?
Mg1 S3 Li1 O1 13.3(11) . . . . ?
O6 S3 Li1 O7 -69.1(8) . . . . ?
O5 S3 Li1 O7 111.3(10) . . . . ?
N6 S3 Li1 O7 33.3(11) . . . . ?
N5 S3 Li1 O7 -151.0(7) . . . . ?
Li2 S3 Li1 O7 69.3(9) 2_666 . . . ?
Mg1 S3 Li1 O7 -115.1(8) . . . . ?
O6 S3 Li1 O5 173.5(12) . . . 2_666 ?
O5 S3 Li1 O5 -6.1(8) . . . 2_666 ?
N6 S3 Li1 O5 -84.1(11) . . . 2_666 ?
N5 S3 Li1 O5 91.6(10) . . . 2_666 ?
Li2 S3 Li1 O5 -48.1(11) 2_666 . . 2_666 ?
Mg1 S3 Li1 O5 127.5(10) . . . 2_666 ?
O6 S3 Li1 O5 179.6(9) . . . . ?
N6 S3 Li1 O5 -78.0(8) . . . . ?
N5 S3 Li1 O5 97.6(7) . . . . ?
Li2 S3 Li1 O5 -42.1(8) 2_666 . . . ?
Mg1 S3 Li1 O5 133.6(6) . . . . ?
O5 S3 Li1 O6 -179.6(9) . . . . ?
N6 S3 Li1 O6 102.4(7) . . . . ?
N5 S3 Li1 O6 -82.0(7) . . . . ?
Li2 S3 Li1 O6 138.3(7) 2_666 . . . ?
Mg1 S3 Li1 O6 -46.0(4) . . . . ?
O6 S3 Li1 Li2 115.7(12) . . . . ?
O5 S3 Li1 Li2 -63.9(11) . . . . ?
N6 S3 Li1 Li2 -141.9(10) . . . . ?
N5 S3 Li1 Li2 33.7(13) . . . . ?
Li2 S3 Li1 Li2 -106.0(11) 2_666 . . . ?
Mg1 S3 Li1 Li2 69.7(10) . . . . ?
O6 S3 Li1 Li1 175.9(10) . . . 2_666 ?
O5 S3 Li1 Li1 -3.8(5) . . . 2_666 ?
N6 S3 Li1 Li1 -81.8(10) . . . 2_666 ?
N5 S3 Li1 Li1 93.9(8) . . . 2_666 ?
Li2 S3 Li1 Li1 -45.8(9) 2_666 . . 2_666 ?
Mg1 S3 Li1 Li1 129.9(8) . . . 2_666 ?
S1 O1 Li2 N6 -168(2) . . . 2_666 ?
Li1 O1 Li2 N6 58(2) . . . 2_666 ?
S1 O1 Li2 N1 -2.2(6) . . . . ?
Li1 O1 Li2 N1 -136.6(9) . . . . ?
S1 O1 Li2 O5 146.3(6) . . . 2_666 ?
Li1 O1 Li2 O5 11.9(9) . . . 2_666 ?
Li1 O1 Li2 S1 -134.4(8) . . . . ?
S1 O1 Li2 S3 162.7(9) . . . 2_666 ?
Li1 O1 Li2 S3 28.3(12) . . . 2_666 ?
S1 O1 Li2 Li1 134.4(8) . . . . ?
O2 S1 Li2 O1 89.2(7) . . . . ?
N2 S1 Li2 O1 -81.7(11) . . . . ?
N1 S1 Li2 O1 -176.5(10) . . . . ?
Li3 S1 Li2 O1 62(6) . . . . ?
O1 S1 Li2 N6 105(10) . . . 2_666 ?
O2 S1 Li2 N6 -166(10) . . . 2_666 ?
N2 S1 Li2 N6 23(11) . . . 2_666 ?
N1 S1 Li2 N6 -72(10) . . . 2_666 ?
Li3 S1 Li2 N6 167(7) . . . 2_666 ?
O1 S1 Li2 N1 176.5(10) . . . . ?
O2 S1 Li2 N1 -94.2(8) . . . . ?
N2 S1 Li2 N1 94.8(10) . . . . ?
Li3 S1 Li2 N1 -121(6) . . . . ?
O1 S1 Li2 O5 -38.2(8) . . . 2_666 ?
O2 S1 Li2 O5 51.0(12) . . . 2_666 ?
N2 S1 Li2 O5 -119.9(10) . . . 2_666 ?
N1 S1 Li2 O5 145.3(13) . . . 2_666 ?
Li3 S1 Li2 O5 24(7) . . . 2_666 ?
O1 S1 Li2 S3 -31.6(16) . . . 2_666 ?
O2 S1 Li2 S3 58(2) . . . 2_666 ?
N2 S1 Li2 S3 -113.4(18) . . . 2_666 ?
N1 S1 Li2 S3 152(2) . . . 2_666 ?
Li3 S1 Li2 S3 31(7) . . . 2_666 ?
O1 S1 Li2 Li1 -31.1(7) . . . . ?
O2 S1 Li2 Li1 58.1(8) . . . . ?
N2 S1 Li2 Li1 -112.8(10) . . . . ?
N1 S1 Li2 Li1 152.4(10) . . . . ?
Li3 S1 Li2 Li1 31(6) . . . . ?
O7 Li1 Li2 O1 83.7(13) . . . . ?
O5 Li1 Li2 O1 163.6(13) 2_666 . . . ?
O5 Li1 Li2 O1 -132.7(12) . . . . ?
O6 Li1 Li2 O1 -59.0(13) . . . . ?
S3 Li1 Li2 O1 -102.0(12) . . . . ?
Li1 Li1 Li2 O1 -160.3(13) 2_666 . . . ?
O1 Li1 Li2 N6 -149.5(14) . . . 2_666 ?
O7 Li1 Li2 N6 -65.7(16) . . . 2_666 ?
O5 Li1 Li2 N6 14.1(9) 2_666 . . 2_666 ?
O5 Li1 Li2 N6 77.8(13) . . . 2_666 ?
O6 Li1 Li2 N6 151.6(12) . . . 2_666 ?
S3 Li1 Li2 N6 108.5(12) . . . 2_666 ?
Li1 Li1 Li2 N6 50.3(13) 2_666 . . 2_666 ?
O1 Li1 Li2 N1 41.9(9) . . . . ?
O7 Li1 Li2 N1 125.6(12) . . . . ?
O5 Li1 Li2 N1 -154.5(12) 2_666 . . . ?
O5 Li1 Li2 N1 -90.8(11) . . . . ?
O6 Li1 Li2 N1 -17.1(18) . . . . ?
S3 Li1 Li2 N1 -60.1(14) . . . . ?
Li1 Li1 Li2 N1 -118.4(11) 2_666 . . . ?
O1 Li1 Li2 O5 -163.6(13) . . . 2_666 ?
O7 Li1 Li2 O5 -79.8(12) . . . 2_666 ?
O5 Li1 Li2 O5 63.7(9) . . . 2_666 ?
O6 Li1 Li2 O5 137.5(16) . . . 2_666 ?
S3 Li1 Li2 O5 94.4(11) . . . 2_666 ?
Li1 Li1 Li2 O5 36.2(6) 2_666 . . 2_666 ?
O1 Li1 Li2 S1 25.2(5) . . . . ?
O7 Li1 Li2 S1 109.0(12) . . . . ?
O5 Li1 Li2 S1 -171.2(10) 2_666 . . . ?
O5 Li1 Li2 S1 -107.5(9) . . . . ?
O6 Li1 Li2 S1 -33.7(13) . . . . ?
S3 Li1 Li2 S1 -76.8(10) . . . . ?
Li1 Li1 Li2 S1 -135.0(9) 2_666 . . . ?
O1 Li1 Li2 S3 -155.0(10) . . . 2_666 ?
O7 Li1 Li2 S3 -71.3(12) . . . 2_666 ?
O5 Li1 Li2 S3 8.5(5) 2_666 . . 2_666 ?
O5 Li1 Li2 S3 72.2(9) . . . 2_666 ?
O6 Li1 Li2 S3 146.0(13) . . . 2_666 ?
S3 Li1 Li2 S3 103.0(10) . . . 2_666 ?
Li1 Li1 Li2 S3 44.7(8) 2_666 . . 2_666 ?
S1 O2 Li3 N2 1.8(7) . . . . ?
Mg1 O2 Li3 N2 -146.4(7) . . . . ?
S1 O2 Li3 N4 -155.9(11) . . . . ?
Mg1 O2 Li3 N4 55.9(12) . . . . ?
S1 O2 Li3 N3 141.5(6) . . . . ?
Mg1 O2 Li3 N3 -6.7(6) . . . . ?
Mg1 O2 Li3 S1 -148.2(5) . . . . ?
S1 O2 Li3 S2 176.8(6) . . . . ?
Mg1 O2 Li3 S2 28.6(6) . . . . ?
S1 O2 Li3 Mg1 148.2(5) . . . . ?
O1 S1 Li3 N2 -90.5(9) . . . . ?
O2 S1 Li3 N2 -177.1(11) . . . . ?
N1 S1 Li3 N2 95.8(9) . . . . ?
Li2 S1 Li3 N2 -148(6) . . . . ?
O1 S1 Li3 N4 130(2) . . . . ?
O2 S1 Li3 N4 43.7(19) . . . . ?
N2 S1 Li3 N4 -139(3) . . . . ?
N1 S1 Li3 N4 -43(2) . . . . ?
Li2 S1 Li3 N4 73(7) . . . . ?
O1 S1 Li3 O2 86.6(8) . . . . ?
N2 S1 Li3 O2 177.1(11) . . . . ?
N1 S1 Li3 O2 -87.1(9) . . . . ?
Li2 S1 Li3 O2 29(6) . . . . ?
O1 S1 Li3 N3 43.5(12) . . . . ?
O2 S1 Li3 N3 -43.1(7) . . . . ?
N2 S1 Li3 N3 134.0(13) . . . . ?
N1 S1 Li3 N3 -130.2(8) . . . . ?
Li2 S1 Li3 N3 -14(7) . . . . ?
O1 S1 Li3 S2 82.5(12) . . . . ?
O2 S1 Li3 S2 -4.1(8) . . . . ?
N2 S1 Li3 S2 173.0(16) . . . . ?
N1 S1 Li3 S2 -91.2(13) . . . . ?
Li2 S1 Li3 S2 25(7) . . . . ?
O1 S1 Li3 Mg1 65.0(7) . . . . ?
O2 S1 Li3 Mg1 -21.6(4) . . . . ?
N2 S1 Li3 Mg1 155.5(9) . . . . ?
N1 S1 Li3 Mg1 -108.7(7) . . . . ?
Li2 S1 Li3 Mg1 7(6) . . . . ?
O4 S2 Li3 N2 -154(4) . . . . ?
O3 S2 Li3 N2 38(5) . . . . ?
N4 S2 Li3 N2 156(5) . . . . ?
N3 S2 Li3 N2 -59(5) . . . . ?
Mg1 S2 Li3 N2 -3(5) . . . . ?
O4 S2 Li3 N4 50.5(16) . . . . ?
O3 S2 Li3 N4 -117.2(7) . . . . ?
N3 S2 Li3 N4 145.4(9) . . . . ?
Mg1 S2 Li3 N4 -158.1(8) . . . . ?
O4 S2 Li3 O2 -173.9(10) . . . . ?
O3 S2 Li3 O2 18.4(8) . . . . ?
N4 S2 Li3 O2 135.6(11) . . . . ?
N3 S2 Li3 O2 -79.0(8) . . . . ?
Mg1 S2 Li3 O2 -22.5(5) . . . . ?
O4 S2 Li3 N3 -94.9(14) . . . . ?
O3 S2 Li3 N3 97.4(5) . . . . ?
N4 S2 Li3 N3 -145.4(9) . . . . ?
Mg1 S2 Li3 N3 56.5(4) . . . . ?
O4 S2 Li3 S1 -171.5(9) . . . . ?
O3 S2 Li3 S1 20.9(11) . . . . ?
N4 S2 Li3 S1 138.0(15) . . . . ?
N3 S2 Li3 S1 -76.6(11) . . . . ?
Mg1 S2 Li3 S1 -20.1(9) . . . . ?
O4 S2 Li3 Mg1 -151.4(12) . . . . ?
O3 S2 Li3 Mg1 40.9(4) . . . . ?
N4 S2 Li3 Mg1 158.1(8) . . . . ?
N3 S2 Li3 Mg1 -56.5(4) . . . . ?
O2 Mg1 Li3 N2 33.8(7) . . . . ?
N5 Mg1 Li3 N2 52(2) . . . . ?
O3 Mg1 Li3 N2 150.4(10) . . . . ?
O6 Mg1 Li3 N2 -43.9(11) . . . . ?
N3 Mg1 Li3 N2 -136.7(12) . . . . ?
S2 Mg1 Li3 N2 179.4(12) . . . . ?
S3 Mg1 Li3 N2 -19.0(15) . . . . ?
O2 Mg1 Li3 N4 -133.2(11) . . . . ?
N5 Mg1 Li3 N4 -115.0(13) . . . . ?
O3 Mg1 Li3 N4 -16.5(7) . . . . ?
O6 Mg1 Li3 N4 149.2(6) . . . . ?
N3 Mg1 Li3 N4 56.3(7) . . . . ?
S2 Mg1 Li3 N4 12.4(5) . . . . ?
S3 Mg1 Li3 N4 174.0(4) . . . . ?
N5 Mg1 Li3 O2 18.2(18) . . . . ?
O3 Mg1 Li3 O2 116.6(7) . . . . ?
O6 Mg1 Li3 O2 -77.6(7) . . . . ?
N3 Mg1 Li3 O2 -170.5(9) . . . . ?
S2 Mg1 Li3 O2 145.6(8) . . . . ?
S3 Mg1 Li3 O2 -52.8(10) . . . . ?
O2 Mg1 Li3 N3 170.5(9) . . . . ?
N5 Mg1 Li3 N3 -171.3(13) . . . . ?
O3 Mg1 Li3 N3 -72.9(5) . . . . ?
O6 Mg1 Li3 N3 92.9(5) . . . . ?
S2 Mg1 Li3 N3 -43.9(4) . . . . ?
S3 Mg1 Li3 N3 117.7(7) . . . . ?
O2 Mg1 Li3 S1 18.6(3) . . . . ?
N5 Mg1 Li3 S1 36.8(17) . . . . ?
O3 Mg1 Li3 S1 135.2(5) . . . . ?
O6 Mg1 Li3 S1 -59.1(6) . . . . ?
N3 Mg1 Li3 S1 -151.9(7) . . . . ?
S2 Mg1 Li3 S1 164.2(7) . . . . ?
S3 Mg1 Li3 S1 -34.2(10) . . . . ?
O2 Mg1 Li3 S2 -145.6(8) . . . . ?
N5 Mg1 Li3 S2 -127.4(13) . . . . ?
O3 Mg1 Li3 S2 -29.0(3) . . . . ?
O6 Mg1 Li3 S2 136.8(4) . . . . ?
N3 Mg1 Li3 S2 43.9(4) . . . . ?
S3 Mg1 Li3 S2 161.6(5) . . . . ?
S2 O4 Li4 O8 155.5(11) . . . . ?
S2 O4 Li4 O9 27(3) . . . . ?
S2 O4 Li4 O10 -88.1(17) . . . . ?
S2 O4 Li4 C29 175.0(14) . . . . ?
O1 S1 N1 C1 -174.0(10) . . . . ?
O2 S1 N1 C1 -57.4(11) . . . . ?
N2 S1 N1 C1 58.5(12) . . . . ?
Li3 S1 N1 C1 0.9(14) . . . . ?
Li2 S1 N1 C1 -171.3(13) . . . . ?
O1 S1 N1 Li2 -2.7(8) . . . . ?
O2 S1 N1 Li2 113.9(8) . . . . ?
N2 S1 N1 Li2 -130.2(8) . . . . ?
Li3 S1 N1 Li2 172.3(9) . . . . ?
O1 Li2 N1 C1 169.7(16) . . . . ?
N6 Li2 N1 C1 -23(3) 2_666 . . . ?
O5 Li2 N1 C1 110(2) 2_666 . . . ?
S1 Li2 N1 C1 167.6(19) . . . . ?
S3 Li2 N1 C1 41(6) 2_666 . . . ?
Li1 Li2 N1 C1 141.0(16) . . . . ?
O1 Li2 N1 S1 2.1(6) . . . . ?
N6 Li2 N1 S1 169.7(18) 2_666 . . . ?
O5 Li2 N1 S1 -58(2) 2_666 . . . ?
S3 Li2 N1 S1 -126(4) 2_666 . . . ?
Li1 Li2 N1 S1 -26.7(9) . . . . ?
O1 S1 N2 C5 -50.1(11) . . . . ?
O2 S1 N2 C5 -167.0(10) . . . . ?
N1 S1 N2 C5 70.9(11) . . . . ?
Li3 S1 N2 C5 -169.3(14) . . . . ?
Li2 S1 N2 C5 5.2(15) . . . . ?
O1 S1 N2 Li3 119.2(8) . . . . ?
O2 S1 N2 Li3 2.3(8) . . . . ?
N1 S1 N2 Li3 -119.8(9) . . . . ?
Li2 S1 N2 Li3 174.6(11) . . . . ?
N4 Li3 N2 C5 -74(4) . . . . ?
O2 Li3 N2 C5 164.8(13) . . . . ?
N3 Li3 N2 C5 98.1(19) . . . . ?
S1 Li3 N2 C5 166.6(17) . . . . ?
S2 Li3 N2 C5 144(4) . . . . ?
Mg1 Li3 N2 C5 141.6(13) . . . . ?
N4 Li3 N2 S1 120(3) . . . . ?
O2 Li3 N2 S1 -1.8(6) . . . . ?
N3 Li3 N2 S1 -68.5(15) . . . . ?
S2 Li3 N2 S1 -23(5) . . . . ?
Mg1 Li3 N2 S1 -25.0(9) . . . . ?
O4 S2 N3 C9 47.0(12) . . . . ?
O3 S2 N3 C9 163.9(10) . . . . ?
N4 S2 N3 C9 -78.2(11) . . . . ?
Li3 S2 N3 C9 -104.7(11) . . . . ?
Mg1 S2 N3 C9 175.8(12) . . . . ?
O4 S2 N3 Mg1 -128.8(5) . . . . ?
O3 S2 N3 Mg1 -11.8(5) . . . . ?
N4 S2 N3 Mg1 106.0(5) . . . . ?
Li3 S2 N3 Mg1 79.6(6) . . . . ?
O4 S2 N3 Li3 151.7(6) . . . . ?
O3 S2 N3 Li3 -91.4(6) . . . . ?
N4 S2 N3 Li3 26.5(7) . . . . ?
Mg1 S2 N3 Li3 -79.6(6) . . . . ?
O2 Mg1 N3 C9 99.7(14) . . . . ?
N5 Mg1 N3 C9 -78.9(16) . . . . ?
O3 Mg1 N3 C9 -165.1(15) . . . . ?
O6 Mg1 N3 C9 -3.9(15) . . . . ?
S2 Mg1 N3 C9 -174.2(17) . . . . ?
S3 Mg1 N3 C9 -26.4(16) . . . . ?
Li3 Mg1 N3 C9 106.4(15) . . . . ?
O2 Mg1 N3 S2 -86.1(5) . . . . ?
N5 Mg1 N3 S2 95.3(8) . . . . ?
O3 Mg1 N3 S2 9.0(4) . . . . ?
O6 Mg1 N3 S2 170.3(4) . . . . ?
S3 Mg1 N3 S2 147.8(3) . . . . ?
Li3 Mg1 N3 S2 -79.5(6) . . . . ?
O2 Mg1 N3 Li3 -6.6(6) . . . . ?
N5 Mg1 N3 Li3 174.8(8) . . . . ?
O3 Mg1 N3 Li3 88.5(6) . . . . ?
O6 Mg1 N3 Li3 -110.3(6) . . . . ?
S2 Mg1 N3 Li3 79.5(6) . . . . ?
S3 Mg1 N3 Li3 -132.8(6) . . . . ?
N2 Li3 N3 C9 -74.9(16) . . . . ?
N4 Li3 N3 C9 101.6(9) . . . . ?
O2 Li3 N3 C9 -136.2(8) . . . . ?
S1 Li3 N3 C9 -112.7(10) . . . . ?
S2 Li3 N3 C9 122.3(8) . . . . ?
Mg1 Li3 N3 C9 -142.6(8) . . . . ?
N2 Li3 N3 S2 162.8(15) . . . . ?
N4 Li3 N3 S2 -20.8(5) . . . . ?
O2 Li3 N3 S2 101.5(7) . . . . ?
S1 Li3 N3 S2 125.0(9) . . . . ?
Mg1 Li3 N3 S2 95.1(4) . . . . ?
N2 Li3 N3 Mg1 67.7(14) . . . . ?
N4 Li3 N3 Mg1 -115.8(6) . . . . ?
O2 Li3 N3 Mg1 6.4(6) . . . . ?
S1 Li3 N3 Mg1 29.9(8) . . . . ?
S2 Li3 N3 Mg1 -95.1(4) . . . . ?
O4 S2 N4 C13 47.3(11) . . . . ?
O3 S2 N4 C13 -78.2(10) . . . . ?
N3 S2 N4 C13 174.3(9) . . . . ?
Li3 S2 N4 C13 -153.7(13) . . . . ?
Mg1 S2 N4 C13 -132.2(9) . . . . ?
O4 S2 N4 Li3 -159.0(8) . . . . ?
O3 S2 N4 Li3 75.5(8) . . . . ?
N3 S2 N4 Li3 -31.9(8) . . . . ?
Mg1 S2 N4 Li3 21.6(8) . . . . ?
N2 Li3 N4 C13 -16(4) . . . . ?
O2 Li3 N4 C13 96.8(16) . . . . ?
N3 Li3 N4 C13 170.3(12) . . . . ?
S1 Li3 N4 C13 70(3) . . . . ?
S2 Li3 N4 C13 149.1(15) . . . . ?
Mg1 Li3 N4 C13 130.7(12) . . . . ?
N2 Li3 N4 S2 -165(3) . . . . ?
O2 Li3 N4 S2 -52.3(13) . . . . ?
N3 Li3 N4 S2 21.2(5) . . . . ?
S1 Li3 N4 S2 -80(2) . . . . ?
Mg1 Li3 N4 S2 -18.3(7) . . . . ?
O6 S3 N5 C17 179.1(11) . . . . ?
O5 S3 N5 C17 -68.6(12) . . . . ?
N6 S3 N5 C17 52.9(13) . . . . ?
Li2 S3 N5 C17 -8.0(16) 2_666 . . . ?
Mg1 S3 N5 C17 -173.6(13) . . . . ?
Li1 S3 N5 C17 -122.8(11) . . . . ?
O6 S3 N5 Mg1 -7.3(5) . . . . ?
O5 S3 N5 Mg1 104.9(5) . . . . ?
N6 S3 N5 Mg1 -133.5(5) . . . . ?
Li2 S3 N5 Mg1 165.6(8) 2_666 . . . ?
Li1 S3 N5 Mg1 50.8(7) . . . . ?
O2 Mg1 N5 C17 86.8(13) . . . . ?
O3 Mg1 N5 C17 -20.4(14) . . . . ?
O6 Mg1 N5 C17 177.6(14) . . . . ?
N3 Mg1 N5 C17 -94.8(15) . . . . ?
S2 Mg1 N5 C17 -40.4(15) . . . . ?
S3 Mg1 N5 C17 172.0(16) . . . . ?
Li3 Mg1 N5 C17 73(2) . . . . ?
O2 Mg1 N5 S3 -85.2(6) . . . . ?
O3 Mg1 N5 S3 167.6(5) . . . . ?
O6 Mg1 N5 S3 5.6(4) . . . . ?
N3 Mg1 N5 S3 93.2(8) . . . . ?
S2 Mg1 N5 S3 147.6(4) . . . . ?
Li3 Mg1 N5 S3 -99.3(15) . . . . ?
O6 S3 N6 C21 -46.4(12) . . . . ?
O5 S3 N6 C21 -162.1(11) . . . . ?
N5 S3 N6 C21 71.1(13) . . . . ?
Li2 S3 N6 C21 -163.9(15) 2_666 . . . ?
Mg1 S3 N6 C21 10.6(15) . . . . ?
Li1 S3 N6 C21 -113.3(11) . . . . ?
O6 S3 N6 Li2 117.5(8) . . . 2_666 ?
O5 S3 N6 Li2 1.8(8) . . . 2_666 ?
N5 S3 N6 Li2 -124.9(8) . . . 2_666 ?
Mg1 S3 N6 Li2 174.5(7) . . . 2_666 ?
Li1 S3 N6 Li2 50.6(10) . . . 2_666 ?
S1 N1 C1 C4 174.0(12) . . . . ?
Li2 N1 C1 C4 9(2) . . . . ?
S1 N1 C1 C2 -60.7(16) . . . . ?
Li2 N1 C1 C2 134.3(18) . . . . ?
S1 N1 C1 C3 57.6(15) . . . . ?
Li2 N1 C1 C3 -107.4(19) . . . . ?
S1 N2 C5 C8 -152.1(10) . . . . ?
Li3 N2 C5 C8 44(2) . . . . ?
S1 N2 C5 C6 88.4(12) . . . . ?
Li3 N2 C5 C6 -75.4(18) . . . . ?
S1 N2 C5 C7 -33.4(16) . . . . ?
Li3 N2 C5 C7 162.8(14) . . . . ?
S2 N3 C9 C12 -67.7(16) . . . . ?
Mg1 N3 C9 C12 105.3(17) . . . . ?
Li3 N3 C9 C12 -157.5(14) . . . . ?
S2 N3 C9 C10 55.1(16) . . . . ?
Mg1 N3 C9 C10 -131.9(13) . . . . ?
Li3 N3 C9 C10 -34.7(15) . . . . ?
S2 N3 C9 C11 173.4(10) . . . . ?
Mg1 N3 C9 C11 -14(2) . . . . ?
Li3 N3 C9 C11 83.6(12) . . . . ?
S2 N4 C13 C14 164.2(10) . . . . ?
Li3 N4 C13 C14 21.9(18) . . . . ?
S2 N4 C13 C16 44.7(15) . . . . ?
Li3 N4 C13 C16 -97.6(16) . . . . ?
S2 N4 C13 C15 -75.8(13) . . . . ?
Li3 N4 C13 C15 141.9(13) . . . . ?
S3 N5 C17 C19 -104.1(12) . . . . ?
Mg1 N5 C17 C19 85.6(17) . . . . ?
S3 N5 C17 C20 137.9(11) . . . . ?
Mg1 N5 C17 C20 -32.4(18) . . . . ?
S3 N5 C17 C18 18.3(18) . . . . ?
Mg1 N5 C17 C18 -152.0(11) . . . . ?
S3 N6 C21 C23 -148.8(10) . . . . ?
Li2 N6 C21 C23 55(2) 2_666 . . . ?
S3 N6 C21 C22 -29.2(18) . . . . ?
Li2 N6 C21 C22 174.8(13) 2_666 . . . ?
S3 N6 C21 C24 94.1(12) . . . . ?
Li2 N6 C21 C24 -61.9(19) 2_666 . . . ?
O1 Li1 O7 C28 173(3) . . . . ?
O5 Li1 O7 C28 73(3) 2_666 . . . ?
O5 Li1 O7 C28 -19(3) . . . . ?
O6 Li1 O7 C28 -82(3) . . . . ?
S3 Li1 O7 C28 -52(3) . . . . ?
Li2 Li1 O7 C28 124(3) . . . . ?
Li1 Li1 O7 C28 28(3) 2_666 . . . ?
O1 Li1 O7 C28' 160(4) . . . . ?
O5 Li1 O7 C28' 60(4) 2_666 . . . ?
O5 Li1 O7 C28' -31(4) . . . . ?
O6 Li1 O7 C28' -94(4) . . . . ?
S3 Li1 O7 C28' -64(4) . . . . ?
Li2 Li1 O7 C28' 111(4) . . . . ?
Li1 Li1 O7 C28' 15(4) 2_666 . . . ?
O1 Li1 O7 C25 -49(2) . . . . ?
O5 Li1 O7 C25 -148.8(19) 2_666 . . . ?
O5 Li1 O7 C25 120(2) . . . . ?
O6 Li1 O7 C25 57(2) . . . . ?
S3 Li1 O7 C25 87(2) . . . . ?
Li2 Li1 O7 C25 -98(2) . . . . ?
Li1 Li1 O7 C25 166(2) 2_666 . . . ?
O1 Li1 O7 C25' -20(3) . . . . ?
O5 Li1 O7 C25' -120(3) 2_666 . . . ?
O5 Li1 O7 C25' 149(3) . . . . ?
O6 Li1 O7 C25' 86(3) . . . . ?
S3 Li1 O7 C25' 116(3) . . . . ?
Li2 Li1 O7 C25' -69(3) . . . . ?
Li1 Li1 O7 C25' -165(3) 2_666 . . . ?
C28 O7 C25 C26 -14(3) . . . . ?
C28' O7 C25 C26 -4(4) . . . . ?
C25' O7 C25 C26 103(6) . . . . ?
Li1 O7 C25 C26 -158(2) . . . . ?
O7 C25 C26 C27 -5(3) . . . . ?
C25 C26 C27 C28 22(4) . . . . ?
C28' O7 C28 C27 -92(20) . . . . ?
C25 O7 C28 C27 28(4) . . . . ?
C25' O7 C28 C27 5(5) . . . . ?
Li1 O7 C28 C27 174(2) . . . . ?
C26 C27 C28 O7 -31(4) . . . . ?
C28 O7 C25' C26' -13(4) . . . . ?
C28' O7 C25' C26' -2(5) . . . . ?
C25 O7 C25' C26' -84(5) . . . . ?
Li1 O7 C25' C26' 178(3) . . . . ?
O7 C25' C26' C27' -3(5) . . . . ?
C25' C26' C27' C28' 8(7) . . . . ?
C28 O7 C28' C27' 94(21) . . . . ?
C25 O7 C28' C27' 31(6) . . . . ?
C25' O7 C28' C27' 6(6) . . . . ?
Li1 O7 C28' C27' -174(3) . . . . ?
C26' C27' C28' O7 -8(7) . . . . ?
O4 Li4 O8 C32 178(2) . . . . ?
O9 Li4 O8 C32 -53(3) . . . . ?
O10 Li4 O8 C32 59(2) . . . . ?
C29 Li4 O8 C32 133(3) . . . . ?
O4 Li4 O8 C32' -140(4) . . . . ?
O9 Li4 O8 C32' -10(4) . . . . ?
O10 Li4 O8 C32' 101(4) . . . . ?
C29 Li4 O8 C32' 176(5) . . . . ?
O4 Li4 O8 C29' 20(4) . . . . ?
O9 Li4 O8 C29' 149(3) . . . . ?
O10 Li4 O8 C29' -99(3) . . . . ?
C29 Li4 O8 C29' -24(4) . . . . ?
O4 Li4 O8 C29 44(2) . . . . ?
O9 Li4 O8 C29 173.4(19) . . . . ?
O10 Li4 O8 C29 -75(2) . . . . ?
C32 O8 C29 C30 28(3) . . . . ?
C32' O8 C29 C30 -5(4) . . . . ?
C29' O8 C29 C30 -77(7) . . . . ?
Li4 O8 C29 C30 172(2) . . . . ?
C32 O8 C29 Li4 -145(2) . . . . ?
C32' O8 C29 Li4 -177(4) . . . . ?
C29' O8 C29 Li4 110(7) . . . . ?
O4 Li4 C29 C30 -151(4) . . . . ?
O8 Li4 C29 C30 -13(4) . . . . ?
O9 Li4 C29 C30 -23(6) . . . . ?
O10 Li4 C29 C30 99(4) . . . . ?
O4 Li4 C29 O8 -138(2) . . . . ?
O9 Li4 C29 O8 -10(3) . . . . ?
O10 Li4 C29 O8 111.4(19) . . . . ?
O8 C29 C30 C31 -30(3) . . . . ?
Li4 C29 C30 C31 -21(6) . . . . ?
C29 C30 C31 C32 20(4) . . . . ?
C32' O8 C32 C31 96(5) . . . . ?
C29' O8 C32 C31 8(4) . . . . ?
C29 O8 C32 C31 -15(3) . . . . ?
Li4 O8 C32 C31 -151(2) . . . . ?
C30 C31 C32 O8 -3(4) . . . . ?
C32 O8 C29' C30' 31(6) . . . . ?
C32' O8 C29' C30' -2(6) . . . . ?
C29 O8 C29' C30' 113(9) . . . . ?
Li4 O8 C29' C30' -168(4) . . . . ?
O8 C29' C30' C31' -6(7) . . . . ?
C29' C30' C31' C32' 12(7) . . . . ?
C32 O8 C32' C31' -92(6) . . . . ?
C29' O8 C32' C31' 10(6) . . . . ?
C29 O8 C32' C31' -12(5) . . . . ?
Li4 O8 C32' C31' 171(3) . . . . ?
C30' C31' C32' O8 -14(7) . . . . ?
O4 Li4 O9 C33 119(4) . . . . ?
O8 Li4 O9 C33 -5(4) . . . . ?
O10 Li4 O9 C33 -121(4) . . . . ?
C29 Li4 O9 C33 0(5) . . . . ?
O4 Li4 O9 C33' 101(5) . . . . ?
O8 Li4 O9 C33' -23(5) . . . . ?
O10 Li4 O9 C33' -138(5) . . . . ?
C29 Li4 O9 C33' -18(6) . . . . ?
O4 Li4 O9 C36 -59(3) . . . . ?
O8 Li4 O9 C36 177(2) . . . . ?
O10 Li4 O9 C36 62(2) . . . . ?
C29 Li4 O9 C36 -177(3) . . . . ?
O4 Li4 O9 C36' -44(4) . . . . ?
O8 Li4 O9 C36' -168(4) . . . . ?
O10 Li4 O9 C36' 77(4) . . . . ?
C29 Li4 O9 C36' -163(4) . . . . ?
C33' O9 C33 C34 -92(13) . . . . ?
C36 O9 C33 C34 28(5) . . . . ?
C36' O9 C33 C34 17(6) . . . . ?
Li4 O9 C33 C34 -149(3) . . . . ?
O9 C33 C34 C35 -11(6) . . . . ?
C33 C34 C35 C36 -10(5) . . . . ?
C34 C35 C36 O9 27(4) . . . . ?
C33 O9 C36 C35 -35(4) . . . . ?
C33' O9 C36 C35 -20(6) . . . . ?
C36' O9 C36 C35 9(12) . . . . ?
Li4 O9 C36 C35 143(2) . . . . ?
C33 O9 C33' C34' 56(10) . . . . ?
C36 O9 C33' C34' -9(10) . . . . ?
C36' O9 C33' C34' -17(9) . . . . ?
Li4 O9 C33' C34' -169(5) . . . . ?
O9 C33' C34' C35' 32(10) . . . . ?
C33' C34' C35' C36' -32(7) . . . . ?
C34' C35' C36' O9 24(6) . . . . ?
C33 O9 C36' C35' -20(6) . . . . ?
C33' O9 C36' C35' -5(7) . . . . ?
C36 O9 C36' C35' -158(16) . . . . ?
Li4 O9 C36' C35' 149(3) . . . . ?
O4 Li4 O10 C40 7(2) . . . . ?
O8 Li4 O10 C40 122.8(18) . . . . ?
O9 Li4 O10 C40 -117.0(18) . . . . ?
C29 Li4 O10 C40 95.2(19) . . . . ?
O4 Li4 O10 C37' 165(3) . . . . ?
O8 Li4 O10 C37' -79(3) . . . . ?
O9 Li4 O10 C37' 41(3) . . . . ?
C29 Li4 O10 C37' -107(3) . . . . ?
O4 Li4 O10 C37 -169.9(17) . . . . ?
O8 Li4 O10 C37 -54(2) . . . . ?
O9 Li4 O10 C37 66(2) . . . . ?
C29 Li4 O10 C37 -82(2) . . . . ?
O4 Li4 O10 C40' 40.0(17) . . . . ?
O8 Li4 O10 C40' 155.7(13) . . . . ?
O9 Li4 O10 C40' -84.2(15) . . . . ?
C29 Li4 O10 C40' 128.1(13) . . . . ?
C40 O10 C37 C38 19(3) . . . . ?
C37' O10 C37 C38 -102(5) . . . . ?
C40' O10 C37 C38 -12(3) . . . . ?
Li4 O10 C37 C38 -163.1(17) . . . . ?
O10 C37 C38 C39 -8(3) . . . . ?
C37 C38 C39 C40 -6(3) . . . . ?
C38 C39 C40 O10 18(3) . . . . ?
C37' O10 C40 C39 3(4) . . . . ?
C37 O10 C40 C39 -23(3) . . . . ?
C40' O10 C40 C39 83(3) . . . . ?
Li4 O10 C40 C39 159.8(19) . . . . ?
C40 O10 C37' C38' 8(5) . . . . ?
C37 O10 C37' C38' 76(5) . . . . ?
C40' O10 C37' C38' -24(5) . . . . ?
Li4 O10 C37' C38' -153(3) . . . . ?
O10 C37' C38' C39' 22(6) . . . . ?
C37' C38' C39' C40' -12(6) . . . . ?
C38' C39' C40' O10 -3(5) . . . . ?
C40 O10 C40' C39' -96(4) . . . . ?
C37' O10 C40' C39' 16(4) . . . . ?
C37 O10 C40' C39' -12(3) . . . . ?
Li4 O10 C40' C39' 143(3) . . . . ?
C2S O1S C1S C2S 1(2) 2_656 . . . ?
O1S C1S C2S O1S -2(3) . . . 2_656 ?
O1S C1S C2S C2S -0.6(11) . . . 2_656 ?
C2S O1S C2S C1S -179.0(19) 2_656 . . . ?
C2S O1S C2S O1S 0.0 2_656 . . 2_656 ?
C1S O1S C2S O1S 179.0(19) . . . 2_656 ?
C1S O1S C2S C2S 179.0(19) . . . 2_656 ?
